data_7713493
loop_
_publ_author_name
'Pascoe, Liam M.'
'Lim, Li Feng'
'Kallmeier, Fabian'
'Cox, Nicholas'
'Brothers, Penelope Jane'
'Hicks, Jamie'

_publ_section_title
;
 One- and two-electron reductions of a bulky BODIPY compound
;
_journal_name_full 'Dalton Transactions'
_journal_paper_doi 10.1039/D3DT02048G
_journal_year 2023
_chemical_formula_moiety 'C92 H114 B2 F2 Mg N4 O2, 5(C6 H6)'
_chemical_formula_sum 'C122 H144 B2 F2 Mg N4 O2'
_chemical_formula_weight 1782.33
_space_group_crystal_system monoclinic
_space_group_IT_number 14
_space_group_name_Hall '-P 2yn'
_space_group_name_H-M_alt 'P 1 21/n 1'
_atom_sites_solution_hydrogens geom
_audit_creation_date 2023-06-29
_audit_creation_method
;
Olex2 1.5
(compiled 2023.03.06 svn.rbb2c1857 for OlexSys, GUI svn.r6748)
;
_audit_update_record
;
2023-06-29 deposited with the CCDC.	2023-07-14 downloaded from the CCDC.
;
_cell_angle_alpha 90
_cell_angle_beta 96.278(2)
_cell_angle_gamma 90
_cell_formula_units_Z 4
_cell_length_a 11.2816(2)
_cell_length_b 36.4512(8)
_cell_length_c 26.0374(5)
_cell_measurement_reflns_used 6111
_cell_measurement_temperature 150.01(10)
_cell_measurement_theta_max 72.5390
_cell_measurement_theta_min 4.0790
_cell_volume 10643.1(4)
_computing_cell_refinement 'CrysAlisPro 1.171.40.82a (Rigaku OD, 2020)'
_computing_data_collection 'CrysAlisPro 1.171.40.82a (Rigaku OD, 2020)'
_computing_data_reduction 'CrysAlisPro 1.171.40.82a (Rigaku OD, 2020)'
_computing_molecular_graphics 'Olex2 1.5 (Dolomanov et al., 2009)'
_computing_publication_material 'Olex2 1.5 (Dolomanov et al., 2009)'
_computing_structure_refinement 'SHELXL 2019/3 (Sheldrick, 2015)'
_computing_structure_solution 'SHELXT 2018/2 (Sheldrick, 2018)'
_diffrn_ambient_temperature 150.15
_diffrn_detector_area_resol_mean 16.2595
_diffrn_detector_type EosS2
_diffrn_measured_fraction_theta_full 0.993
_diffrn_measured_fraction_theta_max 0.968
_diffrn_measurement_details
;
List of Runs (angles in degrees, time in seconds):

  # Type    Start    End  Width  t~exp~   \w     \q     \k     \f   Frames
#--------------------------------------------------------------------------
  1  \w    -34.00  63.00   1.00    4.00    --   37.05 -19.00-180.00   97
  2  \w     35.00  90.00   1.00    4.00    --   37.05-125.00  30.00   55
  3  \w     28.00 104.00   1.00    4.00    --   37.05  57.00  90.00   76
  4  \w    -34.00  58.00   1.00    4.00    --   37.05 -19.00 120.00   92
  5  \w     46.00 130.00   1.00   20.00    --  111.00 -38.00  90.00   84
  6  \w     44.00 109.00   1.00   20.00    --  111.00 -77.00  30.00   65
  7  \w     43.00 130.00   1.00   20.00    --  111.00 -38.00   0.00   87
  8  \w    104.00 178.00   1.00   20.00    --  111.00 111.00 150.00   74
  9  \w     56.00 106.00   1.00   20.00    --  111.00 -92.00 120.00   50
 10  \w     49.00 105.00   1.00   20.00    --  111.00 -92.00-120.00   56
 11  \w     96.00 178.00   1.00   20.00    --  111.00  50.00-120.00   82
;
_diffrn_measurement_device 'four-circle diffractometer'
_diffrn_measurement_device_type 'SuperNova, Dual, Cu at home/near, EosS2'
_diffrn_measurement_method '\w scans'
_diffrn_radiation_type CuK\a
_diffrn_radiation_wavelength 1.54184
_diffrn_reflns_av_R_equivalents 0.0612
_diffrn_reflns_av_unetI/netI 0.1101
_diffrn_reflns_Laue_measured_fraction_full 0.993
_diffrn_reflns_Laue_measured_fraction_max 0.968
_diffrn_reflns_limit_h_max 13
_diffrn_reflns_limit_h_min -13
_diffrn_reflns_limit_k_max 45
_diffrn_reflns_limit_k_min -27
_diffrn_reflns_limit_l_max 32
_diffrn_reflns_limit_l_min -26
_diffrn_reflns_number 40055
_diffrn_reflns_point_group_measured_fraction_full 0.993
_diffrn_reflns_point_group_measured_fraction_max 0.968
_diffrn_reflns_theta_full 67.684
_diffrn_reflns_theta_max 73.898
_diffrn_reflns_theta_min 4.019
_exptl_absorpt_coefficient_mu 0.566
_exptl_absorpt_correction_T_max 1.00000
_exptl_absorpt_correction_T_min 0.84187
_exptl_absorpt_correction_type multi-scan
_exptl_absorpt_process_details
;
CrysAlisPro 1.171.40.82a (Rigaku Oxford Diffraction, 2020)
Empirical absorption correction using spherical harmonics,
implemented in SCALE3 ABSPACK scaling algorithm.
;
_exptl_crystal_colour orange
_exptl_crystal_colour_primary orange
_exptl_crystal_density_diffrn 1.112
_exptl_crystal_description plate
_exptl_crystal_F_000 3840
_exptl_crystal_size_max 0.3
_exptl_crystal_size_mid 0.18
_exptl_crystal_size_min 0.05
_refine_diff_density_max 0.710
_refine_diff_density_min -0.489
_refine_diff_density_rms 0.074
_refine_ls_extinction_method none
_refine_ls_goodness_of_fit_ref 1.001
_refine_ls_hydrogen_treatment constr
_refine_ls_matrix_type full
_refine_ls_number_parameters 1303
_refine_ls_number_reflns 20866
_refine_ls_number_restraints 328
_refine_ls_restrained_S_all 1.005
_refine_ls_R_factor_all 0.1563
_refine_ls_R_factor_gt 0.0925
_refine_ls_shift/su_max 0.001
_refine_ls_shift/su_mean 0.000
_refine_ls_structure_factor_coef Fsqd
_refine_ls_weighting_details 'w=1/[\s^2^(Fo^2^)+(0.1485P)^2^] where P=(Fo^2^+2Fc^2^)/3'
_refine_ls_weighting_scheme calc
_refine_ls_wR_factor_gt 0.2435
_refine_ls_wR_factor_ref 0.2897
_reflns_Friedel_coverage 0.000
_reflns_number_gt 11002
_reflns_number_total 20866
_reflns_threshold_expression 'I > 2\s(I)'
_cod_data_source_file d3dt02048g2.cif
_cod_data_source_block 4
_cod_database_code 7713493
_shelx_shelxl_version_number 2019/3
_shelx_space_group_comment
;
The symmetry employed for this shelxl refinement is uniquely defined
by the following loop, which should always be used as a source of
symmetry information in preference to the above space-group names.
They are only intended as comments.
;
_shelx_estimated_absorpt_t_max 0.972
_shelx_estimated_absorpt_t_min 0.849
_olex2_refinement_description
;
1. Fixed Uiso
 At 1.2 times of:
  All C(H) groups, All C(H,H) groups
 At 1.5 times of:
  All C(H,H,H) groups
2. Restrained distances
 C16-C18A = C18-C16 = C17-C16 = C16-C17A
 1.53 with sigma of 0.008
 C89A-C90A = C90-C89 = C90A-C91A = C91-C90 = C91A-C92A = C92-C91
 1.53 with sigma of 0.008
 O2-C89A = O2-C89 = O2-C92A = O2-C92
 1.4 with sigma of 0.008
 C17-C18 = C17A-C18A
 2.5 with sigma of 0.008
3. Uiso/Uaniso restraints and constraints
C18 \\sim C18A \\sim C16 \\sim C17A \\sim C17: within 2A with sigma of 0.005
and sigma for terminal atoms of 0.01 within 2A
C89 \\sim C90 \\sim C91 \\sim C92 \\sim C89A \\sim C90A \\sim C91A \\sim C92A:
within 2A with sigma of 0.005 and sigma for terminal atoms of 0.01 within 2A
C93 \\sim C98 \\sim C97 \\sim C96 \\sim C95 \\sim C94: within 2A with sigma of
0.005 and sigma for terminal atoms of 0.01 within 2A
C100: within 2A with sigma of 0.005 and sigma for terminal atoms of 0.01 within
2A
C101 \\sim C100 \\sim C99 \\sim C104 \\sim C103 \\sim C102: within 2A with
sigma of 0.005 and sigma for terminal atoms of 0.01 within 2A
C125 \\sim C123 \\sim C128 \\sim C127 \\sim C126 \\sim C124: within 2A with
sigma of 0.005 and sigma for terminal atoms of 0.01 within 2A
C118 \\sim C119 \\sim C120 \\sim C121 \\sim C122 \\sim C117: within 2A with
sigma of 0.005 and sigma for terminal atoms of 0.01 within 2A
C129 \\sim C130 \\sim C131 \\sim C132 \\sim C133 \\sim C134: within 2A with
sigma of 0.005 and sigma for terminal atoms of 0.01 within 2A
4. Others
 Sof(H16A)=Sof(C17A)=Sof(H17D)=Sof(H17E)=Sof(H17F)=Sof(C18A)=Sof(H18D)=
 Sof(H18E)=Sof(H18F)=1-FVAR(1)
 Sof(H16)=Sof(C17)=Sof(H17A)=Sof(H17B)=Sof(H17C)=Sof(C18)=Sof(H18A)=Sof(H18B)=
 Sof(H18C)=FVAR(1)
 Sof(C91A)=Sof(H91C)=Sof(H91D)=Sof(C89A)=Sof(H89C)=Sof(H89D)=Sof(C90A)=
 Sof(H90C)=Sof(H90D)=Sof(C92A)=Sof(H92C)=Sof(H92D)=1-FVAR(2)
 Sof(C89)=Sof(H89A)=Sof(H89B)=Sof(C92)=Sof(H92A)=Sof(H92B)=Sof(C91)=Sof(H91A)=
 Sof(H91B)=Sof(C90)=Sof(H90A)=Sof(H90B)=FVAR(2)
 Sof(C125)=Sof(H125)=Sof(C124)=Sof(H124)=Sof(C126)=Sof(H126)=Sof(C127)=
 Sof(H127)=Sof(C128)=Sof(H128)=Sof(C123)=Sof(H123)=1-FVAR(3)
 Sof(C100)=Sof(H100)=Sof(C99)=Sof(H99)=Sof(C104)=Sof(H104)=Sof(C103)=Sof(H103)=
 Sof(C102)=Sof(H102)=Sof(C101)=Sof(H101)=FVAR(3)
 Fixed Sof: C118(0.5) H118(0.5) C119(0.5) H119(0.5) C120(0.5) H120(0.5)
 C121(0.5) H121(0.5) C122(0.5) H122(0.5) C117(0.5) H117(0.5) C129(0.5)
 H129(0.5) C130(0.5) H130(0.5) C131(0.5) H131(0.5) C132(0.5) H132(0.5)
 C133(0.5) H133(0.5) C134(0.5) H134(0.5)
5.a Ternary CH refined with riding coordinates:
 C7(H7), C49(H49), C31(H31), C73(H73), C58(H58), C28(H28), C61(H61), C16(H16),
 C16(H16A), C19(H19), C70(H70)
5.b Secondary CH2 refined with riding coordinates:
 C89(H89A,H89B), C92(H92A,H92B), C88(H88A,H88B), C85(H85A,H85B), C86(H86A,
 H86B), C87(H87A,H87B), C91(H91A,H91B), C90(H90A,H90B), C91A(H91C,H91D),
 C89A(H89C,H89D), C90A(H90C,H90D), C92A(H92C,H92D)
5.c Aromatic/amide H refined with riding coordinates:
 C8(H8), C50(H50), C3(H3), C44(H44), C45(H45), C2(H2), C78(H78), C36(H36),
 C38(H38), C24(H24), C66(H66), C80(H80), C25(H25), C26(H26), C68(H68), C12(H12),
  C56(H56), C67(H67), C14(H14), C13(H13), C54(H54), C55(H55), C113(H113),
 C114(H114), C115(H115), C116(H116), C111(H111), C112(H112), C110(H110),
 C105(H105), C106(H106), C107(H107), C108(H108), C109(H109), C95(H95), C94(H94),
  C93(H93), C98(H98), C97(H97), C96(H96), C118(H118), C119(H119), C120(H120),
 C121(H121), C122(H122), C117(H117), C100(H100), C99(H99), C104(H104),
 C103(H103), C102(H102), C101(H101), C125(H125), C124(H124), C126(H126),
 C127(H127), C128(H128), C123(H123), C129(H129), C130(H130), C131(H131),
 C132(H132), C133(H133), C134(H134)
5.d Fitted hexagon refined as free rotating group:
 C113(C114,C115,C116,C111,C112), C110(C105,C106,C107,C108,C109), C95(C94,C93,
 C98,C97,C96), C118(C119,C120,C121,C122,C117), C100(C99,C104,C103,C102,C101),
 C125(C124,C126,C127,C128,C123), C129(C130,C131,C132,C133,C134)
5.e Idealised Me refined as rotating group:
 C42(H42A,H42B,H42C), C84(H84A,H84B,H84C), C40(H40A,H40B,H40C), C82(H82A,H82B,
 H82C), C62(H62A,H62B,H62C), C83(H83A,H83B,H83C), C41(H41A,H41B,H41C), C63(H63A,
 H63B,H63C), C32(H32A,H32B,H32C), C20(H20A,H20B,H20C), C21(H21A,H21B,H21C),
 C29(H29A,H29B,H29C), C33(H33A,H33B,H33C), C71(H71A,H71B,H71C), C30(H30A,H30B,
 H30C), C72(H72A,H72B,H72C), C74(H74A,H74B,H74C), C75(H75A,H75B,H75C), C59(H59A,
 H59B,H59C), C60(H60A,H60B,H60C), C17(H17A,H17B,H17C), C18(H18A,H18B,H18C),
 C17A(H17D,H17E,H17F), C18A(H18D,H18E,H18F)
;
_olex2_submission_special_instructions 'No special instructions were received'
_oxdiff_exptl_absorpt_empirical_details
;
Empirical correction (ABSPACK) includes:
- Absorption correction using spherical harmonics
- Frame scaling
;

loop_
_space_group_symop_operation_xyz
'x, y, z'
'-x+1/2, y+1/2, -z+1/2'
'-x, -y, -z'
'x-1/2, -y-1/2, z-1/2'

loop_
_atom_site_label
_atom_site_type_symbol
_atom_site_fract_x
_atom_site_fract_y
_atom_site_fract_z
_atom_site_U_iso_or_equiv
_atom_site_adp_type
_atom_site_occupancy
_atom_site_site_symmetry_order
_atom_site_calc_flag
_atom_site_refinement_flags_posn
_atom_site_refinement_flags_adp
_atom_site_refinement_flags_occupancy
_atom_site_disorder_assembly
_atom_site_disorder_group
Mg01 Mg 0.73066(10) 0.36446(3) 0.25008(4) 0.0218(2) Uani 1 1 d . . . . .
F1 F 0.58235(18) 0.37026(7) 0.47650(8) 0.0316(5) Uani 1 1 d . . . . .
F2 F 0.87856(18) 0.36624(7) 0.02727(8) 0.0319(5) Uani 1 1 d . . . . .
O2 O 0.8623(3) 0.32623(8) 0.24199(11) 0.0363(6) Uani 1 1 d D . . . .
O1 O 0.6070(3) 0.32375(8) 0.25691(12) 0.0359(6) Uani 1 1 d . . . . .
N2 N 0.6579(2) 0.38431(8) 0.39595(10) 0.0181(5) Uani 1 1 d . . . . .
N4 N 0.7999(2) 0.38341(8) 0.10614(10) 0.0176(5) Uani 1 1 d . . . . .
N3 N 0.9982(2) 0.40251(8) 0.08971(10) 0.0193(6) Uani 1 1 d . . . . .
N1 N 0.4604(2) 0.40471(8) 0.41203(10) 0.0197(6) Uani 1 1 d . . . . .
C48 C 0.8146(3) 0.40203(9) 0.15473(12) 0.0176(6) Uani 1 1 d . . . . .
C46 C 1.0104(3) 0.42226(10) 0.13696(12) 0.0212(7) Uani 1 1 d . . . . .
C9 C 0.7795(3) 0.37162(10) 0.40527(13) 0.0203(7) Uani 1 1 d . . . . .
C6 C 0.6433(3) 0.40150(9) 0.34621(12) 0.0180(6) Uani 1 1 d . . . . .
C5 C 0.5391(3) 0.41934(10) 0.32965(13) 0.0203(7) Uani 1 1 d . . . . .
C4 C 0.4469(3) 0.42242(10) 0.36276(12) 0.0207(7) Uani 1 1 d . . . . .
C34 C 0.5222(3) 0.44004(10) 0.27992(12) 0.0212(7) Uani 1 1 d . . . . .
C47 C 0.9176(3) 0.42072(9) 0.17006(12) 0.0184(6) Uani 1 1 d . . . . .
C8 C 0.8348(3) 0.37937(10) 0.36340(13) 0.0229(7) Uani 1 1 d . . . . .
H8 H 0.916772 0.374615 0.360855 0.027 Uiso 1 1 calc R U . . .
C76 C 0.9308(3) 0.44414(10) 0.21713(12) 0.0212(7) Uani 1 1 d . . . . .
C7 C 0.7536(3) 0.39606(10) 0.32210(12) 0.0207(7) Uani 1 1 d . . . . .
H7 H 0.785827 0.420744 0.314275 0.025 Uiso 1 1 calc R U . . .
C22 C 0.8291(3) 0.35410(10) 0.45463(13) 0.0236(7) Uani 1 1 d . . . . .
C64 C 0.6324(3) 0.35388(10) 0.04693(13) 0.0241(7) Uani 1 1 d . . . . .
C49 C 0.7047(3) 0.39700(10) 0.17911(12) 0.0201(6) Uani 1 1 d . . . . .
H49 H 0.672134 0.421595 0.187173 0.024 Uiso 1 1 calc R U . . .
C51 C 0.6800(3) 0.37074(10) 0.09716(12) 0.0201(7) Uani 1 1 d . . . . .
C50 C 0.6232(3) 0.37937(10) 0.13860(13) 0.0217(7) Uani 1 1 d . . . . .
H50 H 0.541238 0.374651 0.141206 0.026 Uiso 1 1 calc R U . . .
C43 C 1.1006(3) 0.40919(10) 0.06473(12) 0.0223(7) Uani 1 1 d . . . . .
C77 C 1.0018(3) 0.43347(11) 0.26219(13) 0.0254(7) Uani 1 1 d . . . . .
C35 C 0.4491(3) 0.42644(11) 0.23701(13) 0.0250(7) Uani 1 1 d . . . . .
C65 C 0.5822(3) 0.37731(11) 0.00737(14) 0.0270(8) Uani 1 1 d . . . . .
C10 C 0.3332(3) 0.39810(11) 0.48739(14) 0.0270(8) Uani 1 1 d . . . . .
C1 C 0.3576(3) 0.41249(10) 0.43628(13) 0.0236(7) Uani 1 1 d . . . . .
C3 C 0.3392(3) 0.44043(11) 0.35753(13) 0.0258(7) Uani 1 1 d . . . . .
H3 H 0.306777 0.454338 0.328485 0.031 Uiso 1 1 calc R U . . .
C44 C 1.1727(3) 0.43205(11) 0.09537(14) 0.0281(8) Uani 1 1 d . . . . .
H44 H 1.247715 0.441066 0.087582 0.034 Uiso 1 1 calc R U . . .
C45 C 1.1185(3) 0.44043(11) 0.14098(13) 0.0259(7) Uani 1 1 d . . . . .
H45 H 1.150642 0.455587 0.168767 0.031 Uiso 1 1 calc R U . . .
C52 C 1.1235(3) 0.39198(11) 0.01516(13) 0.0249(7) Uani 1 1 d . . . . .
C81 C 0.8763(3) 0.47887(11) 0.21497(14) 0.0276(8) Uani 1 1 d . . . . .
C39 C 0.5738(3) 0.47478(11) 0.27714(13) 0.0266(7) Uani 1 1 d . . . . .
C11 C 0.3457(3) 0.42106(13) 0.53034(14) 0.0329(9) Uani 1 1 d . . . . .
C23 C 0.8793(3) 0.37658(11) 0.49516(13) 0.0268(8) Uani 1 1 d . . . . .
C2 C 0.2853(3) 0.43436(11) 0.40381(14) 0.0276(8) Uani 1 1 d . . . . .
H2 H 0.210695 0.444031 0.410960 0.033 Uiso 1 1 calc R U . . .
C15 C 0.2847(3) 0.36274(12) 0.49066(16) 0.0329(9) Uani 1 1 d . . . . .
C27 C 0.8326(3) 0.31592(11) 0.45918(15) 0.0295(8) Uani 1 1 d . . . . .
C57 C 1.1703(3) 0.35614(11) 0.01569(15) 0.0303(8) Uani 1 1 d . . . . .
C78 C 1.0138(3) 0.45714(13) 0.30465(14) 0.0320(9) Uani 1 1 d . . . . .
H78 H 1.061449 0.449805 0.335265 0.038 Uiso 1 1 calc R U . . .
C36 C 0.4323(3) 0.44763(12) 0.19182(14) 0.0312(8) Uani 1 1 d . . . . .
H36 H 0.382982 0.438435 0.162746 0.037 Uiso 1 1 calc R U . . .
C53 C 1.1034(3) 0.41194(13) -0.03078(15) 0.0356(9) Uani 1 1 d . . . . .
C37 C 0.4856(4) 0.48145(13) 0.18857(15) 0.0361(9) Uani 1 1 d . . . . .
C69 C 0.6377(4) 0.31610(12) 0.03941(16) 0.0331(8) Uani 1 1 d . . . . .
C42 C 0.3869(3) 0.39020(12) 0.23773(14) 0.0335(9) Uani 1 1 d . . . . .
H42A H 0.442681 0.370521 0.231458 0.050 Uiso 1 1 calc R U . . .
H42B H 0.319237 0.389804 0.210698 0.050 Uiso 1 1 calc R U . . .
H42C H 0.357964 0.386559 0.271515 0.050 Uiso 1 1 calc R U . . .
C31 C 0.8778(3) 0.41809(12) 0.49094(15) 0.0336(9) Uani 1 1 d . . . . .
H31 H 0.811962 0.425144 0.463866 0.040 Uiso 1 1 calc R U . . .
C38 C 0.5550(4) 0.49485(12) 0.23128(15) 0.0347(9) Uani 1 1 d . . . . .
H38 H 0.591041 0.518311 0.229482 0.042 Uiso 1 1 calc R U . . .
C24 C 0.9352(4) 0.35983(13) 0.53951(15) 0.0350(9) Uani 1 1 d . . . . .
H24 H 0.969959 0.374599 0.567215 0.042 Uiso 1 1 calc R U . . .
C66 C 0.5359(4) 0.36152(13) -0.03979(15) 0.0381(9) Uani 1 1 d . . . . .
H66 H 0.500576 0.376866 -0.066737 0.046 Uiso 1 1 calc R U . . .
C73 C 0.5792(4) 0.41836(12) 0.01324(15) 0.0356(9) Uani 1 1 d . . . . .
H73 H 0.613742 0.424407 0.049257 0.043 Uiso 1 1 calc R U . . .
C79 C 0.9579(4) 0.49101(13) 0.30327(16) 0.0389(10) Uani 1 1 d . . . . .
C80 C 0.8899(4) 0.50158(12) 0.25774(16) 0.0362(9) Uani 1 1 d . . . . .
H80 H 0.852112 0.524909 0.256062 0.043 Uiso 1 1 calc R U . . .
C58 C 1.1933(4) 0.33451(13) 0.06447(17) 0.0395(10) Uani 1 1 d . . . . .
H58 H 1.141886 0.345039 0.089755 0.047 Uiso 1 1 calc R U . . .
C84 C 1.0662(3) 0.39696(12) 0.26673(15) 0.0348(9) Uani 1 1 d . . . . .
H84A H 1.008686 0.377326 0.270931 0.052 Uiso 1 1 calc R U . . .
H84B H 1.126548 0.397401 0.296791 0.052 Uiso 1 1 calc R U . . .
H84C H 1.104898 0.392534 0.235397 0.052 Uiso 1 1 calc R U . . .
B2 B 0.8909(3) 0.38326(11) 0.07329(14) 0.0199(7) Uani 1 1 d . . . . .
C40 C 0.6451(4) 0.49099(11) 0.32383(15) 0.0348(9) Uani 1 1 d . . . . .
H40A H 0.600631 0.488442 0.353913 0.052 Uiso 1 1 calc R U . . .
H40B H 0.659836 0.517037 0.317667 0.052 Uiso 1 1 calc R U . . .
H40C H 0.721467 0.478057 0.330348 0.052 Uiso 1 1 calc R U . . .
C82 C 0.8070(4) 0.49179(12) 0.16574(16) 0.0365(9) Uani 1 1 d . . . . .
H82A H 0.856071 0.489119 0.137134 0.055 Uiso 1 1 calc R U . . .
H82B H 0.785416 0.517640 0.169248 0.055 Uiso 1 1 calc R U . . .
H82C H 0.734428 0.477047 0.158708 0.055 Uiso 1 1 calc R U . . .
C25 C 0.9406(4) 0.32238(13) 0.54374(16) 0.0418(10) Uani 1 1 d . . . . .
H25 H 0.980360 0.311528 0.574038 0.050 Uiso 1 1 calc R U . . .
B1 B 0.5674(3) 0.38591(11) 0.42974(14) 0.0194(7) Uani 1 1 d . . . . .
C28 C 0.7752(4) 0.29063(12) 0.41722(18) 0.0422(10) Uani 1 1 d . . . . .
H28 H 0.758590 0.305679 0.385117 0.051 Uiso 1 1 calc R U . . .
C61 C 1.0540(4) 0.45063(14) -0.03170(16) 0.0407(10) Uani 1 1 d . . . . .
H61 H 1.012974 0.453870 0.000160 0.049 Uiso 1 1 calc R U . . .
C16 C 0.2724(4) 0.33796(12) 0.44420(19) 0.0446(10) Uani 1 1 d D U . . .
H16 H 0.297971 0.352678 0.414939 0.054 Uiso 0.337(16) 1 calc R U P A 1
H16A H 0.332034 0.345980 0.420791 0.054 Uiso 0.663(16) 1 calc R U P A 2
C19 C 0.4032(4) 0.45877(14) 0.52876(17) 0.0446(11) Uani 1 1 d . . . . .
H19 H 0.431850 0.461729 0.493992 0.054 Uiso 1 1 calc R U . . .
C26 C 0.8893(4) 0.30038(13) 0.50471(17) 0.0404(10) Uani 1 1 d . . . . .
H26 H 0.892254 0.274463 0.508517 0.049 Uiso 1 1 calc R U . . .
C70 C 0.6950(5) 0.29094(13) 0.08034(19) 0.0455(11) Uani 1 1 d . . . . .
H70 H 0.708840 0.305576 0.112928 0.055 Uiso 1 1 calc R U . . .
C68 C 0.5908(5) 0.30177(13) -0.00889(18) 0.0471(11) Uani 1 1 d . . . . .
H68 H 0.593918 0.276075 -0.014717 0.056 Uiso 1 1 calc R U . . .
C12 C 0.3047(4) 0.40893(16) 0.57666(15) 0.0451(12) Uani 1 1 d . . . . .
H12 H 0.311148 0.424543 0.606047 0.054 Uiso 1 1 calc R U . . .
C56 C 1.2000(4) 0.34139(15) -0.03106(18) 0.0463(11) Uani 1 1 d . . . . .
H56 H 1.232815 0.317401 -0.031485 0.056 Uiso 1 1 calc R U . . .
C67 C 0.5406(4) 0.32430(14) -0.04775(17) 0.0468(11) Uani 1 1 d . . . . .
H67 H 0.509264 0.314148 -0.080009 0.056 Uiso 1 1 calc R U . . .
C14 C 0.2471(4) 0.35153(15) 0.53773(19) 0.0463(12) Uani 1 1 d . . . . .
H14 H 0.215349 0.327593 0.540865 0.056 Uiso 1 1 calc R U . . .
C13 C 0.2559(4) 0.37493(16) 0.57949(17) 0.0505(13) Uani 1 1 d . . . . .
H13 H 0.227376 0.367231 0.610765 0.061 Uiso 1 1 calc R U . . .
C62 C 1.1547(5) 0.47847(15) -0.02936(18) 0.0509(12) Uani 1 1 d . . . . .
H62A H 1.206403 0.475516 0.003141 0.076 Uiso 1 1 calc R U . . .
H62B H 1.121261 0.503311 -0.031207 0.076 Uiso 1 1 calc R U . . .
H62C H 1.201278 0.474532 -0.058510 0.076 Uiso 1 1 calc R U . . .
C89 C 0.924(3) 0.3210(6) 0.1977(7) 0.0519(17) Uani 0.369(10) 1 d D U P B 1
H89A H 0.988584 0.339364 0.196767 0.062 Uiso 0.369(10) 1 calc R U P B 1
H89B H 0.869091 0.322974 0.165565 0.062 Uiso 0.369(10) 1 calc R U P B 1
C54 C 1.1347(5) 0.39627(16) -0.07670(17) 0.0503(13) Uani 1 1 d . . . . .
H54 H 1.123417 0.409685 -0.108139 0.060 Uiso 1 1 calc R U . . .
C92 C 0.904(3) 0.3017(7) 0.2822(6) 0.0540(19) Uani 0.369(10) 1 d D U P B 1
H92A H 0.835911 0.290015 0.296628 0.065 Uiso 0.369(10) 1 calc R U P B 1
H92B H 0.951710 0.315216 0.310271 0.065 Uiso 0.369(10) 1 calc R U P B 1
C88 C 0.5725(5) 0.29722(14) 0.2168(2) 0.0520(12) Uani 1 1 d . . . . .
H88A H 0.628645 0.276247 0.219023 0.062 Uiso 1 1 calc R U . . .
H88B H 0.570792 0.308548 0.182202 0.062 Uiso 1 1 calc R U . . .
C55 C 1.1823(5) 0.36106(17) -0.07602(18) 0.0564(14) Uani 1 1 d . . . . .
H55 H 1.202885 0.350504 -0.107213 0.068 Uiso 1 1 calc R U . . .
C85 C 0.5489(5) 0.31379(17) 0.30162(18) 0.0565(15) Uani 1 1 d . . . . .
H85A H 0.523850 0.336033 0.319381 0.068 Uiso 1 1 calc R U . . .
H85B H 0.603768 0.299468 0.326261 0.068 Uiso 1 1 calc R U . . .
C83 C 0.9739(5) 0.51688(16) 0.34892(19) 0.0560(14) Uani 1 1 d . . . . .
H83A H 1.004429 0.503218 0.380002 0.084 Uiso 1 1 calc R U . . .
H83B H 0.896980 0.527981 0.354071 0.084 Uiso 1 1 calc R U . . .
H83C H 1.030700 0.536191 0.342273 0.084 Uiso 1 1 calc R U . . .
C41 C 0.4655(5) 0.50390(18) 0.1398(2) 0.0628(16) Uani 1 1 d . . . . .
H41A H 0.467026 0.487777 0.109714 0.094 Uiso 1 1 calc R U . . .
H41B H 0.528606 0.522365 0.139642 0.094 Uiso 1 1 calc R U . . .
H41C H 0.387859 0.516139 0.138189 0.094 Uiso 1 1 calc R U . . .
C113 C 0.2930(3) 0.40533(11) 0.73375(12) 0.0619(15) Uani 1 1 d G . . . .
H113 H 0.230495 0.407981 0.706428 0.074 Uiso 1 1 calc R U . . .
C114 C 0.2665(2) 0.40267(11) 0.78451(14) 0.0591(14) Uani 1 1 d G . . . .
H114 H 0.185898 0.403507 0.791885 0.071 Uiso 1 1 calc R U . . .
C115 C 0.3579(3) 0.39880(12) 0.82448(10) 0.0633(15) Uani 1 1 d G . . . .
H115 H 0.339795 0.396982 0.859177 0.076 Uiso 1 1 calc R U . . .
C116 C 0.4758(3) 0.39758(13) 0.81369(12) 0.0717(19) Uani 1 1 d G . . . .
H116 H 0.538290 0.394931 0.841012 0.086 Uiso 1 1 calc R U . . .
C111 C 0.5023(3) 0.40024(13) 0.76293(14) 0.079(2) Uani 1 1 d G . . . .
H111 H 0.582889 0.399405 0.755556 0.095 Uiso 1 1 calc R U . . .
C112 C 0.4109(4) 0.40411(12) 0.72296(10) 0.0724(19) Uani 1 1 d G . . . .
H112 H 0.428994 0.405930 0.688263 0.087 Uiso 1 1 calc R U . . .
C63 C 0.9623(4) 0.45840(17) -0.07810(19) 0.0564(14) Uani 1 1 d . . . . .
H63A H 1.000819 0.456662 -0.109977 0.085 Uiso 1 1 calc R U . . .
H63B H 0.929746 0.483128 -0.075032 0.085 Uiso 1 1 calc R U . . .
H63C H 0.897624 0.440389 -0.079043 0.085 Uiso 1 1 calc R U . . .
C32 C 0.9961(5) 0.43151(17) 0.4733(3) 0.0660(16) Uani 1 1 d . . . . .
H32A H 1.061214 0.426812 0.500597 0.099 Uiso 1 1 calc R U . . .
H32B H 0.990964 0.457899 0.466151 0.099 Uiso 1 1 calc R U . . .
H32C H 1.011535 0.418384 0.441846 0.099 Uiso 1 1 calc R U . . .
C20 C 0.3129(5) 0.48887(16) 0.5348(2) 0.0613(14) Uani 1 1 d . . . . .
H20A H 0.249626 0.487803 0.505861 0.092 Uiso 1 1 calc R U . . .
H20B H 0.352576 0.512795 0.534980 0.092 Uiso 1 1 calc R U . . .
H20C H 0.278258 0.485448 0.567341 0.092 Uiso 1 1 calc R U . . .
C21 C 0.5121(4) 0.46172(17) 0.5694(2) 0.0564(13) Uani 1 1 d . . . . .
H21A H 0.487118 0.457973 0.603914 0.085 Uiso 1 1 calc R U . . .
H21B H 0.547997 0.486100 0.567560 0.085 Uiso 1 1 calc R U . . .
H21C H 0.570729 0.442964 0.562715 0.085 Uiso 1 1 calc R U . . .
C29 C 0.8585(6) 0.25949(14) 0.4049(2) 0.0664(17) Uani 1 1 d . . . . .
H29A H 0.934939 0.269762 0.397301 0.100 Uiso 1 1 calc R U . . .
H29B H 0.822205 0.245798 0.374789 0.100 Uiso 1 1 calc R U . . .
H29C H 0.871650 0.242972 0.434652 0.100 Uiso 1 1 calc R U . . .
C33 C 0.8540(7) 0.43589(17) 0.5408(2) 0.0722(19) Uani 1 1 d . . . . .
H33A H 0.783772 0.424578 0.553351 0.108 Uiso 1 1 calc R U . . .
H33B H 0.839371 0.462156 0.535090 0.108 Uiso 1 1 calc R U . . .
H33C H 0.923257 0.432567 0.566569 0.108 Uiso 1 1 calc R U . . .
C71 C 0.6155(7) 0.25914(15) 0.0912(2) 0.0730(19) Uani 1 1 d . . . . .
H71A H 0.539012 0.268506 0.100139 0.109 Uiso 1 1 calc R U . . .
H71B H 0.654075 0.244663 0.120005 0.109 Uiso 1 1 calc R U . . .
H71C H 0.601916 0.243620 0.060341 0.109 Uiso 1 1 calc R U . . .
C30 C 0.6549(6) 0.27670(17) 0.4314(2) 0.0685(18) Uani 1 1 d . . . . .
H30A H 0.666838 0.263721 0.464564 0.103 Uiso 1 1 calc R U . . .
H30B H 0.619846 0.259931 0.404545 0.103 Uiso 1 1 calc R U . . .
H30C H 0.601191 0.297546 0.434323 0.103 Uiso 1 1 calc R U . . .
C86 C 0.4428(6) 0.29121(18) 0.2823(3) 0.0730(19) Uani 1 1 d . . . . .
H86A H 0.443676 0.267522 0.300970 0.088 Uiso 1 1 calc R U . . .
H86B H 0.368141 0.304360 0.287398 0.088 Uiso 1 1 calc R U . . .
C110 C 0.5139(3) 0.33142(13) 0.64595(15) 0.078(2) Uani 1 1 d G . . . .
H110 H 0.441543 0.342962 0.652444 0.094 Uiso 1 1 calc R U . . .
C105 C 0.5803(4) 0.31197(14) 0.68504(12) 0.077(2) Uani 1 1 d G . . . .
H105 H 0.553203 0.310206 0.718242 0.092 Uiso 1 1 calc R U . . .
C106 C 0.6862(3) 0.29509(12) 0.67554(15) 0.0687(17) Uani 1 1 d G . . . .
H106 H 0.731499 0.281789 0.702250 0.082 Uiso 1 1 calc R U . . .
C107 C 0.7258(3) 0.29766(13) 0.62695(16) 0.082(2) Uani 1 1 d G . . . .
H107 H 0.798137 0.286126 0.620460 0.099 Uiso 1 1 calc R U . . .
C108 C 0.6594(3) 0.31712(15) 0.58787(12) 0.085(2) Uani 1 1 d G . . . .
H108 H 0.686479 0.318882 0.554661 0.102 Uiso 1 1 calc R U . . .
C109 C 0.5535(3) 0.33400(13) 0.59737(13) 0.0689(18) Uani 1 1 d G . . . .
H109 H 0.508182 0.347300 0.570652 0.083 Uiso 1 1 calc R U . . .
C72 C 0.8181(6) 0.27748(18) 0.0675(3) 0.0722(19) Uani 1 1 d . . . . .
H72A H 0.808821 0.264265 0.034555 0.108 Uiso 1 1 calc R U . . .
H72B H 0.852696 0.261031 0.094945 0.108 Uiso 1 1 calc R U . . .
H72C H 0.870899 0.298588 0.064957 0.108 Uiso 1 1 calc R U . . .
C74 C 0.4542(5) 0.43325(18) 0.0059(4) 0.087(3) Uani 1 1 d . . . . .
H74A H 0.418767 0.428276 -0.029477 0.131 Uiso 1 1 calc R U . . .
H74B H 0.456000 0.459787 0.011967 0.131 Uiso 1 1 calc R U . . .
H74C H 0.406383 0.421394 0.030405 0.131 Uiso 1 1 calc R U . . .
C87 C 0.4512(6) 0.28511(19) 0.2268(3) 0.0748(19) Uani 1 1 d . . . . .
H87A H 0.389597 0.299540 0.205627 0.090 Uiso 1 1 calc R U . . .
H87B H 0.439578 0.258824 0.218100 0.090 Uiso 1 1 calc R U . . .
C75 C 0.6544(6) 0.43756(17) -0.0237(3) 0.0741(19) Uani 1 1 d . . . . .
H75A H 0.733599 0.426255 -0.021218 0.111 Uiso 1 1 calc R U . . .
H75B H 0.662282 0.463586 -0.014449 0.111 Uiso 1 1 calc R U . . .
H75C H 0.615718 0.435236 -0.059084 0.111 Uiso 1 1 calc R U . . .
C59 C 1.1631(7) 0.29422(17) 0.0587(3) 0.084(2) Uani 1 1 d . . . . .
H59A H 1.080069 0.291501 0.043621 0.126 Uiso 1 1 calc R U . . .
H59B H 1.173526 0.282422 0.092726 0.126 Uiso 1 1 calc R U . . .
H59C H 1.215998 0.282625 0.036062 0.126 Uiso 1 1 calc R U . . .
C60 C 1.3216(5) 0.3392(2) 0.0872(3) 0.088(2) Uani 1 1 d . . . . .
H60A H 1.374670 0.330229 0.062583 0.132 Uiso 1 1 calc R U . . .
H60B H 1.335538 0.325086 0.119396 0.132 Uiso 1 1 calc R U . . .
H60C H 1.337723 0.365176 0.094462 0.132 Uiso 1 1 calc R U . . .
C17 C 0.1447(8) 0.3247(5) 0.4267(8) 0.054(3) Uani 0.337(16) 1 d D U P A 1
H17A H 0.116567 0.309299 0.453718 0.081 Uiso 0.337(16) 1 calc R U P A 1
H17B H 0.144344 0.310505 0.394771 0.081 Uiso 0.337(16) 1 calc R U P A 1
H17C H 0.091875 0.345999 0.420534 0.081 Uiso 0.337(16) 1 calc R U P A 1
C91 C 0.9811(16) 0.2724(5) 0.2605(5) 0.0549(16) Uani 0.369(10) 1 d D U P B 1
H91A H 1.063966 0.273382 0.277467 0.066 Uiso 0.369(10) 1 calc R U P B 1
H91B H 0.948170 0.247618 0.265103 0.066 Uiso 0.369(10) 1 calc R U P B 1
C95 C 0.8165(5) 0.35680(11) -0.1378(2) 0.0959(18) Uani 1 1 d G U . . .
H95 H 0.831273 0.382390 -0.139723 0.115 Uiso 1 1 calc R U . . .
C94 C 0.8624(5) 0.33702(16) -0.09448(16) 0.0895(17) Uani 1 1 d G U . . .
H94 H 0.908655 0.349100 -0.066817 0.107 Uiso 1 1 calc R U . . .
C93 C 0.8408(5) 0.29958(15) -0.09165(17) 0.0993(18) Uani 1 1 d G U . . .
H93 H 0.872168 0.286065 -0.062054 0.119 Uiso 1 1 calc R U . . .
C98 C 0.7731(6) 0.28191(11) -0.1321(2) 0.1027(19) Uani 1 1 d G U . . .
H98 H 0.758297 0.256318 -0.130197 0.123 Uiso 1 1 calc R U . . .
C97 C 0.7271(5) 0.30168(15) -0.17544(18) 0.0977(18) Uani 1 1 d G U . . .
H97 H 0.680914 0.289606 -0.203103 0.117 Uiso 1 1 calc R U . . .
C96 C 0.7488(5) 0.33913(14) -0.17827(17) 0.0962(18) Uani 1 1 d G U . . .
H96 H 0.717401 0.352642 -0.207867 0.115 Uiso 1 1 calc R U . . .
C118 C 0.1059(13) 0.3161(3) 0.6975(2) 0.070(2) Uani 0.5 1 d G U P C 1
H118 H 0.081578 0.320414 0.661961 0.084 Uiso 0.5 1 calc R U P C 1
C119 C 0.0227(7) 0.3177(3) 0.7331(6) 0.074(2) Uani 0.5 1 d G U P C 1
H119 H -0.058354 0.323083 0.721894 0.089 Uiso 0.5 1 calc R U P C 1
C120 C 0.0583(11) 0.3114(3) 0.7852(5) 0.074(3) Uani 0.5 1 d G U P C 1
H120 H 0.001449 0.312515 0.809548 0.089 Uiso 0.5 1 calc R U P C 1
C121 C 0.1769(14) 0.3036(3) 0.8017(2) 0.073(2) Uani 0.5 1 d G U P C 1
H121 H 0.201183 0.299278 0.837269 0.087 Uiso 0.5 1 calc R U P C 1
C122 C 0.2600(7) 0.3020(3) 0.7661(6) 0.069(2) Uani 0.5 1 d G U P C 1
H122 H 0.341116 0.296608 0.777336 0.083 Uiso 0.5 1 calc R U P C 1
C117 C 0.2245(11) 0.3083(3) 0.7140(5) 0.067(2) Uani 0.5 1 d G U P C 1
H117 H 0.281316 0.307177 0.689683 0.080 Uiso 0.5 1 calc R U P C 1
C18 C 0.3544(14) 0.3040(4) 0.4498(9) 0.062(3) Uani 0.337(16) 1 d D U P A 1
H18A H 0.437948 0.311935 0.453308 0.093 Uiso 0.337(16) 1 calc R U P A 1
H18B H 0.338713 0.288477 0.419068 0.093 Uiso 0.337(16) 1 calc R U P A 1
H18C H 0.338813 0.290057 0.480495 0.093 Uiso 0.337(16) 1 calc R U P A 1
C100 C 0.8134(7) 0.4028(2) 0.6986(4) 0.069(3) Uani 0.62(2) 1 d G U P D 1
H100 H 0.830713 0.379930 0.683441 0.083 Uiso 0.62(2) 1 calc R U P D 1
C99 C 0.7224(8) 0.4248(3) 0.6752(3) 0.061(2) Uani 0.62(2) 1 d G U P D 1
H99 H 0.677448 0.417010 0.644166 0.073 Uiso 0.62(2) 1 calc R U P D 1
C104 C 0.6971(7) 0.4582(3) 0.6974(4) 0.065(3) Uani 0.62(2) 1 d G U P D 1
H104 H 0.634864 0.473235 0.681451 0.078 Uiso 0.62(2) 1 calc R U P D 1
C103 C 0.7628(9) 0.4696(3) 0.7429(4) 0.069(3) Uani 0.62(2) 1 d G U P D 1
H103 H 0.745545 0.492380 0.758012 0.082 Uiso 0.62(2) 1 calc R U P D 1
C102 C 0.8539(9) 0.4475(3) 0.7662(3) 0.076(3) Uani 0.62(2) 1 d G U P D 1
H102 H 0.898811 0.455301 0.797287 0.091 Uiso 0.62(2) 1 calc R U P D 1
C101 C 0.8792(6) 0.4141(3) 0.7441(5) 0.078(3) Uani 0.62(2) 1 d G U P D 1
H101 H 0.941397 0.399076 0.760003 0.093 Uiso 0.62(2) 1 calc R U P D 1
C90 C 0.9758(15) 0.2823(4) 0.2040(5) 0.0564(15) Uani 0.369(10) 1 d D U P B 1
H90A H 0.924542 0.264729 0.182889 0.068 Uiso 0.369(10) 1 calc R U P B 1
H90B H 1.056694 0.281592 0.192677 0.068 Uiso 0.369(10) 1 calc R U P B 1
C17A C 0.1489(6) 0.3423(3) 0.4149(3) 0.052(2) Uani 0.663(16) 1 d D U P A 2
H17D H 0.088332 0.335709 0.437627 0.078 Uiso 0.663(16) 1 calc R U P A 2
H17E H 0.141431 0.326047 0.384719 0.078 Uiso 0.663(16) 1 calc R U P A 2
H17F H 0.137243 0.367760 0.403604 0.078 Uiso 0.663(16) 1 calc R U P A 2
C18A C 0.2990(11) 0.2983(2) 0.4590(4) 0.068(2) Uani 0.663(16) 1 d D U P A 2
H18D H 0.368990 0.297259 0.484777 0.102 Uiso 0.663(16) 1 calc R U P A 2
H18E H 0.314937 0.284434 0.428241 0.102 Uiso 0.663(16) 1 calc R U P A 2
H18F H 0.230196 0.287619 0.473478 0.102 Uiso 0.663(16) 1 calc R U P A 2
C91A C 1.0150(9) 0.2850(3) 0.2698(3) 0.0590(15) Uani 0.631(10) 1 d D U P B 2
H91C H 1.076824 0.293763 0.296958 0.071 Uiso 0.631(10) 1 calc R U P B 2
H91D H 1.015813 0.257846 0.269884 0.071 Uiso 0.631(10) 1 calc R U P B 2
C89A C 0.9258(14) 0.3188(4) 0.1980(4) 0.0503(14) Uani 0.631(10) 1 d D U P B 2
H89C H 0.944442 0.341982 0.180780 0.060 Uiso 0.631(10) 1 calc R U P B 2
H89D H 0.877040 0.303204 0.172711 0.060 Uiso 0.631(10) 1 calc R U P B 2
C90A C 1.0402(8) 0.2990(3) 0.2184(3) 0.0553(14) Uani 0.631(10) 1 d D U P B 2
H90C H 1.057369 0.278596 0.195287 0.066 Uiso 0.631(10) 1 calc R U P B 2
H90D H 1.108817 0.316105 0.221890 0.066 Uiso 0.631(10) 1 calc R U P B 2
C92A C 0.8939(13) 0.2989(4) 0.2803(5) 0.0527(17) Uani 0.631(10) 1 d D U P B 2
H92C H 0.834823 0.278699 0.277510 0.063 Uiso 0.631(10) 1 calc R U P B 2
H92D H 0.897543 0.309591 0.315425 0.063 Uiso 0.631(10) 1 calc R U P B 2
C125 C 0.763(2) 0.4246(5) 0.6852(6) 0.083(4) Uani 0.38(2) 1 d G U P D 2
H125 H 0.740861 0.412311 0.653435 0.099 Uiso 0.38(2) 1 calc R U P D 2
C124 C 0.7148(17) 0.4587(5) 0.6944(6) 0.077(4) Uani 0.38(2) 1 d G U P D 2
H124 H 0.659242 0.469743 0.668973 0.092 Uiso 0.38(2) 1 calc R U P D 2
C126 C 0.7477(16) 0.4767(4) 0.7409(7) 0.072(4) Uani 0.38(2) 1 d G U P D 2
H126 H 0.714559 0.500032 0.747165 0.087 Uiso 0.38(2) 1 calc R U P D 2
C127 C 0.8290(15) 0.4606(5) 0.7781(6) 0.074(4) Uani 0.38(2) 1 d G U P D 2
H127 H 0.851495 0.472890 0.809820 0.089 Uiso 0.38(2) 1 calc R U P D 2
C128 C 0.8775(13) 0.4265(5) 0.7688(8) 0.081(4) Uani 0.38(2) 1 d G U P D 2
H128 H 0.933114 0.415458 0.794282 0.097 Uiso 0.38(2) 1 calc R U P D 2
C123 C 0.8447(17) 0.4085(4) 0.7224(8) 0.084(4) Uani 0.38(2) 1 d G U P D 2
H123 H 0.877799 0.385168 0.716090 0.101 Uiso 0.38(2) 1 calc R U P D 2
C129 C 0.0480(12) 0.3178(3) 0.7047(4) 0.080(3) Uani 0.5 1 d G U P E 2
H129 H -0.010447 0.322126 0.676210 0.095 Uiso 0.5 1 calc R U P E 2
C130 C 0.0146(7) 0.3159(4) 0.7544(6) 0.080(3) Uani 0.5 1 d G U P E 2
H130 H -0.066688 0.318957 0.759976 0.096 Uiso 0.5 1 calc R U P E 2
C131 C 0.1001(13) 0.3095(4) 0.7961(3) 0.079(3) Uani 0.5 1 d G U P E 2
H131 H 0.077232 0.308256 0.830121 0.095 Uiso 0.5 1 calc R U P E 2
C132 C 0.2190(11) 0.3051(4) 0.7880(4) 0.075(3) Uani 0.5 1 d G U P E 2
H132 H 0.277394 0.300723 0.816501 0.090 Uiso 0.5 1 calc R U P E 2
C133 C 0.2524(8) 0.3069(3) 0.7383(6) 0.075(3) Uani 0.5 1 d G U P E 2
H133 H 0.333638 0.303891 0.732735 0.090 Uiso 0.5 1 calc R U P E 2
C134 C 0.1669(15) 0.3133(3) 0.6966(3) 0.076(3) Uani 0.5 1 d G U P E 2
H134 H 0.189719 0.314593 0.662589 0.091 Uiso 0.5 1 calc R U P E 2

loop_
_atom_site_aniso_label
_atom_site_aniso_U_11
_atom_site_aniso_U_22
_atom_site_aniso_U_33
_atom_site_aniso_U_23
_atom_site_aniso_U_13
_atom_site_aniso_U_12
Mg01 0.0177(5) 0.0305(6) 0.0170(5) -0.0010(5) 0.0016(4) 0.0005(5)
F1 0.0235(10) 0.0546(14) 0.0171(10) 0.0155(10) 0.0045(8) 0.0082(9)
F2 0.0233(10) 0.0539(14) 0.0193(10) -0.0160(10) 0.0066(8) -0.0071(9)
O2 0.0358(15) 0.0420(16) 0.0311(15) -0.0002(12) 0.0036(12) 0.0112(12)
O1 0.0320(15) 0.0405(16) 0.0350(15) -0.0009(13) 0.0019(11) -0.0109(12)
N2 0.0117(12) 0.0290(14) 0.0136(13) 0.0034(11) 0.0009(9) 0.0018(10)
N4 0.0118(12) 0.0290(14) 0.0118(12) -0.0052(11) -0.0002(9) -0.0014(10)
N3 0.0115(12) 0.0346(15) 0.0124(12) -0.0034(11) 0.0032(9) -0.0020(11)
N1 0.0156(13) 0.0336(15) 0.0105(12) 0.0038(11) 0.0033(10) 0.0022(11)
C48 0.0142(15) 0.0282(16) 0.0104(13) -0.0051(12) 0.0014(11) -0.0002(12)
C46 0.0174(15) 0.0331(18) 0.0136(15) -0.0053(13) 0.0041(11) -0.0019(13)
C9 0.0108(14) 0.0331(18) 0.0162(15) -0.0007(13) -0.0013(11) 0.0035(12)
C6 0.0122(14) 0.0309(17) 0.0104(13) 0.0004(13) -0.0013(11) 0.0018(12)
C5 0.0134(15) 0.0305(17) 0.0177(15) 0.0030(13) 0.0057(12) 0.0004(12)
C4 0.0117(14) 0.0356(18) 0.0146(15) 0.0024(13) 0.0014(11) 0.0027(13)
C34 0.0168(15) 0.0350(18) 0.0118(14) 0.0031(13) 0.0023(11) 0.0055(13)
C47 0.0144(15) 0.0308(17) 0.0099(14) -0.0044(13) 0.0010(11) -0.0001(12)
C8 0.0127(15) 0.0362(19) 0.0197(16) -0.0002(14) 0.0015(12) 0.0027(13)
C76 0.0127(14) 0.0354(18) 0.0159(15) -0.0083(14) 0.0033(11) -0.0060(13)
C7 0.0154(15) 0.0331(18) 0.0136(14) 0.0021(13) 0.0018(11) 0.0010(12)
C22 0.0165(15) 0.0373(19) 0.0163(15) 0.0044(14) -0.0005(12) 0.0041(13)
C64 0.0167(16) 0.038(2) 0.0177(16) -0.0023(14) 0.0032(12) -0.0049(13)
C49 0.0108(14) 0.0330(17) 0.0171(15) -0.0019(13) 0.0044(11) -0.0024(12)
C51 0.0124(15) 0.0322(17) 0.0155(15) -0.0007(13) 0.0006(11) -0.0037(12)
C50 0.0120(15) 0.0339(18) 0.0191(16) -0.0023(14) 0.0009(12) -0.0039(13)
C43 0.0159(15) 0.0392(19) 0.0128(15) -0.0031(14) 0.0055(11) 0.0020(13)
C77 0.0137(15) 0.045(2) 0.0180(16) -0.0091(15) 0.0036(12) -0.0059(14)
C35 0.0161(15) 0.045(2) 0.0142(15) 0.0010(14) 0.0045(12) 0.0065(14)
C65 0.0169(16) 0.044(2) 0.0193(16) -0.0007(15) -0.0007(12) -0.0066(14)
C10 0.0157(16) 0.046(2) 0.0198(17) 0.0090(16) 0.0063(12) 0.0052(14)
C1 0.0144(15) 0.0393(19) 0.0179(16) 0.0054(14) 0.0054(12) 0.0016(13)
C3 0.0155(16) 0.042(2) 0.0206(16) 0.0071(15) 0.0042(12) 0.0076(14)
C44 0.0145(16) 0.050(2) 0.0206(17) -0.0057(16) 0.0051(12) -0.0066(15)
C45 0.0171(16) 0.042(2) 0.0179(16) -0.0086(15) -0.0001(12) -0.0059(14)
C52 0.0161(16) 0.046(2) 0.0138(15) -0.0069(15) 0.0049(12) -0.0023(14)
C81 0.0246(18) 0.0365(19) 0.0225(17) -0.0070(15) 0.0063(13) 0.0012(15)
C39 0.0244(17) 0.039(2) 0.0166(16) 0.0030(15) 0.0049(13) 0.0009(15)
C11 0.0201(17) 0.062(3) 0.0170(17) 0.0078(17) 0.0032(13) 0.0064(17)
C23 0.0181(16) 0.046(2) 0.0160(16) -0.0023(15) -0.0003(12) 0.0066(14)
C2 0.0138(15) 0.048(2) 0.0217(17) 0.0050(16) 0.0034(12) 0.0075(14)
C15 0.0189(17) 0.048(2) 0.033(2) 0.0112(18) 0.0062(14) 0.0044(16)
C27 0.0262(18) 0.037(2) 0.0234(18) 0.0062(16) -0.0060(14) 0.0031(15)
C57 0.0221(18) 0.044(2) 0.0263(18) -0.0055(16) 0.0085(14) -0.0015(15)
C78 0.0158(16) 0.062(3) 0.0176(16) -0.0140(17) -0.0020(12) -0.0084(16)
C36 0.0185(16) 0.058(3) 0.0160(16) 0.0044(17) -0.0006(12) 0.0056(16)
C53 0.0265(19) 0.062(3) 0.0199(18) -0.0029(18) 0.0106(14) -0.0011(18)
C37 0.0281(19) 0.060(3) 0.0194(17) 0.0130(18) 0.0008(14) 0.0073(18)
C69 0.033(2) 0.038(2) 0.0272(19) -0.0076(17) -0.0030(15) -0.0045(16)
C42 0.0258(19) 0.054(2) 0.0196(17) 0.0013(17) -0.0027(14) 0.0003(17)
C31 0.0277(19) 0.044(2) 0.0272(19) -0.0053(17) -0.0073(14) 0.0080(16)
C38 0.034(2) 0.043(2) 0.0270(19) 0.0101(17) 0.0062(15) -0.0002(17)
C24 0.030(2) 0.052(2) 0.0209(18) -0.0004(17) -0.0067(14) 0.0080(17)
C66 0.037(2) 0.054(3) 0.0205(18) -0.0038(18) -0.0061(15) -0.0076(19)
C73 0.040(2) 0.043(2) 0.0224(18) 0.0065(17) -0.0042(15) -0.0042(18)
C79 0.033(2) 0.056(3) 0.028(2) -0.021(2) 0.0088(16) -0.0091(19)
C80 0.034(2) 0.043(2) 0.032(2) -0.0144(18) 0.0064(16) -0.0010(17)
C58 0.035(2) 0.047(2) 0.037(2) -0.0022(19) 0.0094(17) 0.0082(18)
C84 0.0210(18) 0.057(3) 0.0254(18) -0.0043(18) -0.0026(14) 0.0011(17)
B2 0.0135(16) 0.0313(19) 0.0148(16) -0.0056(15) 0.0007(12) 0.0019(14)
C40 0.042(2) 0.035(2) 0.0281(19) 0.0008(17) 0.0078(16) -0.0062(17)
C82 0.042(2) 0.035(2) 0.032(2) -0.0006(17) 0.0062(17) 0.0064(17)
C25 0.042(2) 0.055(3) 0.025(2) 0.0092(19) -0.0099(16) 0.011(2)
B1 0.0139(16) 0.0327(19) 0.0108(16) 0.0072(14) -0.0014(12) 0.0003(14)
C28 0.056(3) 0.032(2) 0.035(2) 0.0058(18) -0.0133(19) -0.0015(19)
C61 0.036(2) 0.063(3) 0.0242(19) 0.0079(19) 0.0073(16) 0.010(2)
C16 0.034(2) 0.047(2) 0.055(3) 0.004(2) 0.0136(19) -0.0067(18)
C19 0.043(3) 0.064(3) 0.028(2) -0.004(2) 0.0040(18) -0.004(2)
C26 0.043(2) 0.045(2) 0.030(2) 0.0088(19) -0.0111(17) 0.0031(19)
C70 0.058(3) 0.035(2) 0.040(2) -0.008(2) -0.008(2) 0.006(2)
C68 0.063(3) 0.041(2) 0.033(2) -0.016(2) -0.010(2) -0.006(2)
C12 0.034(2) 0.085(4) 0.0176(18) 0.010(2) 0.0072(15) 0.007(2)
C56 0.044(3) 0.061(3) 0.038(2) -0.020(2) 0.0200(19) 0.004(2)
C67 0.054(3) 0.056(3) 0.027(2) -0.014(2) -0.0118(18) -0.011(2)
C14 0.029(2) 0.063(3) 0.049(3) 0.023(2) 0.0144(19) -0.001(2)
C13 0.036(2) 0.090(4) 0.028(2) 0.023(2) 0.0148(17) 0.004(2)
C62 0.052(3) 0.067(3) 0.032(2) 0.009(2) -0.001(2) 0.009(2)
C89 0.051(3) 0.060(3) 0.045(3) -0.009(3) 0.007(3) 0.024(3)
C54 0.053(3) 0.081(4) 0.0193(19) -0.009(2) 0.0145(18) -0.002(3)
C92 0.057(4) 0.055(3) 0.050(3) 0.007(3) 0.002(3) 0.025(3)
C88 0.066(3) 0.043(3) 0.046(3) -0.013(2) 0.001(2) -0.014(2)
C55 0.063(3) 0.079(4) 0.031(2) -0.022(2) 0.026(2) -0.001(3)
C85 0.058(3) 0.080(4) 0.030(2) 0.023(2) -0.003(2) -0.031(3)
C83 0.052(3) 0.081(4) 0.035(2) -0.035(3) 0.005(2) -0.007(3)
C41 0.062(3) 0.089(4) 0.036(3) 0.031(3) -0.006(2) -0.001(3)
C113 0.089(4) 0.042(3) 0.050(3) -0.002(2) -0.012(3) 0.011(3)
C114 0.058(3) 0.060(3) 0.059(3) -0.001(3) 0.006(3) -0.003(3)
C115 0.060(3) 0.093(4) 0.040(3) 0.005(3) 0.019(2) 0.004(3)
C116 0.051(3) 0.119(6) 0.045(3) 0.021(3) 0.009(2) 0.011(3)
C111 0.077(4) 0.118(6) 0.045(3) 0.030(4) 0.027(3) 0.036(4)
C112 0.099(5) 0.081(4) 0.038(3) 0.011(3) 0.015(3) 0.034(4)
C63 0.039(3) 0.090(4) 0.039(3) 0.016(3) 0.002(2) 0.010(3)
C32 0.043(3) 0.061(3) 0.093(5) 0.002(3) 0.003(3) -0.011(2)
C20 0.064(4) 0.066(4) 0.050(3) -0.007(3) -0.009(3) 0.004(3)
C21 0.040(3) 0.082(4) 0.047(3) -0.006(3) 0.002(2) -0.008(2)
C29 0.103(5) 0.039(3) 0.051(3) -0.008(2) -0.017(3) 0.013(3)
C33 0.109(5) 0.066(4) 0.039(3) -0.018(3) -0.007(3) 0.038(4)
C71 0.123(6) 0.043(3) 0.048(3) 0.006(3) -0.016(3) -0.020(3)
C30 0.075(4) 0.070(4) 0.056(3) 0.012(3) -0.018(3) -0.037(3)
C86 0.063(4) 0.070(4) 0.091(5) -0.008(4) 0.028(3) -0.033(3)
C110 0.056(4) 0.120(6) 0.060(4) 0.018(4) 0.016(3) 0.029(4)
C105 0.060(4) 0.114(6) 0.058(4) 0.023(4) 0.016(3) 0.020(4)
C106 0.051(3) 0.078(4) 0.077(4) 0.024(3) 0.005(3) 0.007(3)
C107 0.048(3) 0.119(6) 0.081(5) -0.004(4) 0.010(3) 0.023(4)
C108 0.046(3) 0.161(8) 0.047(3) -0.006(4) 0.002(2) 0.025(4)
C109 0.051(3) 0.110(5) 0.046(3) 0.008(3) 0.007(2) 0.024(3)
C72 0.078(4) 0.070(4) 0.064(4) -0.016(3) -0.012(3) 0.039(3)
C74 0.049(4) 0.063(4) 0.154(8) -0.019(4) 0.029(4) 0.009(3)
C87 0.073(4) 0.071(4) 0.076(4) -0.003(3) -0.013(3) -0.038(3)
C75 0.084(5) 0.058(3) 0.084(5) 0.020(3) 0.026(4) -0.010(3)
C59 0.110(6) 0.051(3) 0.093(6) -0.001(4) 0.024(5) -0.011(4)
C60 0.044(3) 0.126(6) 0.088(5) 0.037(5) -0.019(3) -0.008(4)
C17 0.038(5) 0.064(7) 0.057(6) -0.004(6) -0.003(5) 0.005(6)
C91 0.056(3) 0.056(3) 0.051(3) 0.002(3) 0.001(3) 0.025(3)
C95 0.113(4) 0.100(4) 0.075(3) -0.009(3) 0.013(3) -0.006(3)
C94 0.103(4) 0.116(4) 0.052(3) -0.011(3) 0.021(3) -0.019(3)
C93 0.120(4) 0.115(4) 0.063(3) 0.014(3) 0.008(3) -0.008(4)
C98 0.129(4) 0.104(4) 0.073(3) 0.010(3) 0.001(3) -0.015(4)
C97 0.122(4) 0.097(4) 0.071(3) 0.008(3) 0.000(3) -0.018(3)
C96 0.113(4) 0.098(4) 0.075(3) 0.006(3) -0.003(3) -0.001(3)
C118 0.092(6) 0.062(5) 0.056(4) -0.005(4) 0.004(4) 0.001(4)
C119 0.094(5) 0.071(5) 0.057(5) -0.002(4) 0.006(4) 0.006(4)
C120 0.098(6) 0.069(5) 0.056(5) -0.003(4) 0.008(4) 0.014(4)
C121 0.099(6) 0.060(5) 0.059(4) -0.007(4) 0.007(4) 0.022(4)
C122 0.095(5) 0.052(5) 0.058(5) -0.007(4) 0.001(4) 0.016(4)
C117 0.091(5) 0.053(5) 0.054(4) -0.005(4) -0.002(4) 0.005(4)
C18 0.046(7) 0.056(6) 0.086(7) 0.000(6) 0.017(6) -0.003(6)
C100 0.057(4) 0.090(5) 0.055(4) 0.014(4) -0.012(3) -0.003(4)
C99 0.046(4) 0.087(5) 0.047(4) 0.009(4) -0.005(3) -0.005(4)
C104 0.053(4) 0.089(5) 0.050(4) 0.000(4) -0.004(3) -0.006(4)
C103 0.060(4) 0.092(5) 0.052(4) 0.004(4) -0.004(4) -0.014(4)
C102 0.066(4) 0.098(5) 0.058(4) 0.009(4) -0.014(3) -0.018(4)
C101 0.068(4) 0.100(5) 0.058(5) 0.011(4) -0.019(4) -0.009(4)
C90 0.057(3) 0.061(3) 0.052(3) -0.004(3) 0.007(3) 0.026(3)
C17A 0.041(4) 0.063(5) 0.050(4) -0.001(4) -0.001(3) -0.006(4)
C18A 0.067(6) 0.053(4) 0.087(6) 0.008(4) 0.018(5) -0.003(4)
C91A 0.059(3) 0.062(3) 0.054(3) 0.005(2) 0.001(2) 0.028(3)
C89A 0.050(3) 0.059(3) 0.043(3) -0.012(2) 0.007(2) 0.024(3)
C90A 0.053(3) 0.061(3) 0.052(3) -0.005(2) 0.006(2) 0.028(2)
C92A 0.056(3) 0.052(3) 0.049(3) 0.008(3) 0.003(3) 0.024(3)
C125 0.087(7) 0.091(7) 0.070(7) 0.007(6) 0.009(6) 0.009(6)
C124 0.079(7) 0.085(7) 0.066(7) 0.009(6) 0.011(6) 0.009(6)
C126 0.073(7) 0.082(7) 0.064(7) 0.011(6) 0.010(6) 0.010(6)
C127 0.075(7) 0.079(7) 0.068(7) 0.010(6) 0.006(6) 0.012(6)
C128 0.084(7) 0.084(7) 0.073(7) 0.006(6) 0.004(6) 0.013(6)
C123 0.089(7) 0.090(7) 0.074(7) 0.004(6) 0.005(6) 0.012(6)
C129 0.108(6) 0.079(6) 0.053(5) -0.005(4) 0.016(4) -0.008(5)
C130 0.106(6) 0.084(6) 0.052(5) -0.008(4) 0.012(4) -0.007(5)
C131 0.106(6) 0.080(6) 0.053(4) -0.002(4) 0.012(4) -0.006(5)
C132 0.104(6) 0.071(5) 0.053(5) 0.005(4) 0.018(4) -0.001(5)
C133 0.106(6) 0.064(5) 0.057(5) 0.004(4) 0.021(4) -0.003(4)
C134 0.107(6) 0.067(5) 0.057(4) 0.001(4) 0.021(4) -0.008(5)

loop_
_atom_type_symbol
_atom_type_description
_atom_type_scat_dispersion_real
_atom_type_scat_dispersion_imag
_atom_type_scat_source
C C 0.0181 0.0091 'International Tables Vol C Tables 4.2.6.8 and 6.1.1.4'
H H 0.0000 0.0000 'International Tables Vol C Tables 4.2.6.8 and 6.1.1.4'
B B 0.0090 0.0039 'International Tables Vol C Tables 4.2.6.8 and 6.1.1.4'
F F 0.0727 0.0534 'International Tables Vol C Tables 4.2.6.8 and 6.1.1.4'
Mg Mg 0.1719 0.1771 'International Tables Vol C Tables 4.2.6.8 and 6.1.1.4'
N N 0.0311 0.0180 'International Tables Vol C Tables 4.2.6.8 and 6.1.1.4'
O O 0.0492 0.0322 'International Tables Vol C Tables 4.2.6.8 and 6.1.1.4'

loop_
_geom_angle_atom_site_label_1
_geom_angle_atom_site_label_2
_geom_angle_atom_site_label_3
_geom_angle
_geom_angle_site_symmetry_1
_geom_angle_site_symmetry_3
_geom_angle_publ_flag
O2 Mg01 C7 115.05(13) . . ?
O2 Mg01 C49 108.11(12) . . ?
O1 Mg01 O2 91.39(13) . . ?
O1 Mg01 C7 108.83(13) . . ?
O1 Mg01 C49 115.76(13) . . ?
C49 Mg01 C7 115.46(13) . . ?
C89 O2 Mg01 126.6(7) . . ?
C92 O2 Mg01 122.5(7) . . ?
C92 O2 C89 111.0(9) . . ?
C89A O2 Mg01 129.3(4) . . ?
C92A O2 Mg01 121.8(4) . . ?
C92A O2 C89A 108.5(6) . . ?
C88 O1 Mg01 123.5(3) . . ?
C85 O1 Mg01 128.5(3) . . ?
C85 O1 C88 107.7(4) . . ?
C6 N2 C9 107.8(2) . . ?
B1 N2 C9 130.1(3) . . ?
B1 N2 C6 121.5(3) . . ?
C51 N4 C48 108.4(2) . . ?
B2 N4 C48 121.2(3) . . ?
B2 N4 C51 130.0(3) . . ?
C46 N3 B2 120.6(3) . . ?
C43 N3 C46 107.8(3) . . ?
C43 N3 B2 131.3(3) . . ?
C1 N1 C4 107.4(3) . . ?
C1 N1 B1 131.6(3) . . ?
B1 N1 C4 120.8(3) . . ?
N4 C48 C49 107.6(3) . . ?
C47 C48 N4 120.5(3) . . ?
C47 C48 C49 131.9(3) . . ?
N3 C46 C47 119.7(3) . . ?
C45 C46 N3 108.0(3) . . ?
C45 C46 C47 132.3(3) . . ?
N2 C9 C22 122.9(3) . . ?
C8 C9 N2 108.3(3) . . ?
C8 C9 C22 128.8(3) . . ?
N2 C6 C7 108.0(3) . . ?
C5 C6 N2 120.1(3) . . ?
C5 C6 C7 131.9(3) . . ?
C6 C5 C4 120.3(3) . . ?
C6 C5 C34 122.4(3) . . ?
C4 C5 C34 116.9(3) . . ?
C5 C4 N1 119.6(3) . . ?
C3 C4 N1 108.1(3) . . ?
C3 C4 C5 132.3(3) . . ?
C35 C34 C5 121.3(3) . . ?
C39 C34 C5 119.2(3) . . ?
C39 C34 C35 119.3(3) . . ?
C48 C47 C46 119.9(3) . . ?
C48 C47 C76 122.1(3) . . ?
C46 C47 C76 117.4(3) . . ?
C9 C8 H8 124.0 . . ?
C9 C8 C7 111.9(3) . . ?
C7 C8 H8 124.0 . . ?
C77 C76 C47 121.8(3) . . ?
C77 C76 C81 119.4(3) . . ?
C81 C76 C47 118.7(3) . . ?
Mg01 C7 H7 108.1 . . ?
C6 C7 Mg01 114.3(2) . . ?
C6 C7 H7 108.1 . . ?
C8 C7 Mg01 114.5(2) . . ?
C8 C7 C6 103.5(3) . . ?
C8 C7 H7 108.1 . . ?
C23 C22 C9 118.7(3) . . ?
C27 C22 C9 120.3(3) . . ?
C27 C22 C23 120.8(3) . . ?
C65 C64 C51 118.0(3) . . ?
C69 C64 C51 120.9(3) . . ?
C69 C64 C65 121.1(3) . . ?
Mg01 C49 H49 109.1 . . ?
C48 C49 Mg01 113.1(2) . . ?
C48 C49 H49 109.1 . . ?
C48 C49 C50 103.7(3) . . ?
C50 C49 Mg01 112.6(2) . . ?
C50 C49 H49 109.1 . . ?
N4 C51 C64 121.5(3) . . ?
C50 C51 N4 108.6(3) . . ?
C50 C51 C64 129.8(3) . . ?
C49 C50 H50 124.4 . . ?
C51 C50 C49 111.1(3) . . ?
C51 C50 H50 124.4 . . ?
N3 C43 C52 124.0(3) . . ?
C44 C43 N3 107.7(3) . . ?
C44 C43 C52 128.3(3) . . ?
C76 C77 C84 122.3(3) . . ?
C78 C77 C76 119.2(4) . . ?
C78 C77 C84 118.5(3) . . ?
C34 C35 C42 122.5(3) . . ?
C36 C35 C34 119.1(4) . . ?
C36 C35 C42 118.4(3) . . ?
C64 C65 C73 122.7(3) . . ?
C66 C65 C64 118.2(4) . . ?
C66 C65 C73 119.1(4) . . ?
C11 C10 C1 119.7(4) . . ?
C11 C10 C15 120.5(3) . . ?
C15 C10 C1 119.3(4) . . ?
N1 C1 C10 125.0(3) . . ?
C2 C1 N1 107.8(3) . . ?
C2 C1 C10 127.2(3) . . ?
C4 C3 H3 126.4 . . ?
C4 C3 C2 107.2(3) . . ?
C2 C3 H3 126.4 . . ?
C43 C44 H44 125.2 . . ?
C43 C44 C45 109.6(3) . . ?
C45 C44 H44 125.2 . . ?
C46 C45 C44 106.8(3) . . ?
C46 C45 H45 126.6 . . ?
C44 C45 H45 126.6 . . ?
C57 C52 C43 119.0(3) . . ?
C53 C52 C43 119.8(4) . . ?
C53 C52 C57 121.1(3) . . ?
C76 C81 C82 120.1(3) . . ?
C80 C81 C76 119.8(4) . . ?
C80 C81 C82 120.1(4) . . ?
C34 C39 C40 120.2(3) . . ?
C38 C39 C34 119.6(4) . . ?
C38 C39 C40 120.2(4) . . ?
C10 C11 C19 121.8(3) . . ?
C10 C11 C12 119.0(4) . . ?
C12 C11 C19 119.1(4) . . ?
C22 C23 C31 121.8(3) . . ?
C24 C23 C22 118.4(4) . . ?
C24 C23 C31 119.8(4) . . ?
C1 C2 C3 109.5(3) . . ?
C1 C2 H2 125.3 . . ?
C3 C2 H2 125.3 . . ?
C10 C15 C16 120.3(3) . . ?
C14 C15 C10 118.5(4) . . ?
C14 C15 C16 121.2(4) . . ?
C22 C27 C28 122.5(3) . . ?
C22 C27 C26 118.7(4) . . ?
C26 C27 C28 118.8(4) . . ?
C52 C57 C58 121.9(3) . . ?
C56 C57 C52 118.1(4) . . ?
C56 C57 C58 119.9(4) . . ?
C77 C78 H78 119.1 . . ?
C79 C78 C77 121.7(4) . . ?
C79 C78 H78 119.1 . . ?
C35 C36 H36 119.2 . . ?
C37 C36 C35 121.6(4) . . ?
C37 C36 H36 119.2 . . ?
C52 C53 C61 121.5(3) . . ?
C52 C53 C54 119.0(4) . . ?
C54 C53 C61 119.4(4) . . ?
C36 C37 C41 120.7(4) . . ?
C38 C37 C36 118.8(4) . . ?
C38 C37 C41 120.5(5) . . ?
C64 C69 C70 121.8(4) . . ?
C64 C69 C68 118.3(4) . . ?
C68 C69 C70 119.9(4) . . ?
C35 C42 H42A 109.5 . . ?
C35 C42 H42B 109.5 . . ?
C35 C42 H42C 109.5 . . ?
H42A C42 H42B 109.5 . . ?
H42A C42 H42C 109.5 . . ?
H42B C42 H42C 109.5 . . ?
C23 C31 H31 108.0 . . ?
C23 C31 C32 109.6(4) . . ?
C32 C31 H31 108.0 . . ?
C33 C31 C23 111.7(4) . . ?
C33 C31 H31 108.0 . . ?
C33 C31 C32 111.3(5) . . ?
C39 C38 H38 119.2 . . ?
C37 C38 C39 121.6(4) . . ?
C37 C38 H38 119.2 . . ?
C23 C24 H24 119.5 . . ?
C25 C24 C23 121.0(4) . . ?
C25 C24 H24 119.5 . . ?
C65 C66 H66 119.3 . . ?
C67 C66 C65 121.3(4) . . ?
C67 C66 H66 119.3 . . ?
C65 C73 H73 107.7 . . ?
C65 C73 C75 111.9(4) . . ?
C74 C73 C65 112.2(4) . . ?
C74 C73 H73 107.7 . . ?
C74 C73 C75 109.5(5) . . ?
C75 C73 H73 107.7 . . ?
C78 C79 C80 118.4(4) . . ?
C78 C79 C83 121.4(4) . . ?
C80 C79 C83 120.2(5) . . ?
C81 C80 C79 121.5(4) . . ?
C81 C80 H80 119.3 . . ?
C79 C80 H80 119.3 . . ?
C57 C58 H58 107.3 . . ?
C57 C58 C59 114.4(5) . . ?
C57 C58 C60 110.1(4) . . ?
C59 C58 H58 107.3 . . ?
C59 C58 C60 110.1(5) . . ?
C60 C58 H58 107.3 . . ?
C77 C84 H84A 109.5 . . ?
C77 C84 H84B 109.5 . . ?
C77 C84 H84C 109.5 . . ?
H84A C84 H84B 109.5 . . ?
H84A C84 H84C 109.5 . . ?
H84B C84 H84C 109.5 . . ?
F2 B2 N4 122.2(3) . . ?
F2 B2 N3 119.9(3) . . ?
N4 B2 N3 118.0(3) . . ?
C39 C40 H40A 109.5 . . ?
C39 C40 H40B 109.5 . . ?
C39 C40 H40C 109.5 . . ?
H40A C40 H40B 109.5 . . ?
H40A C40 H40C 109.5 . . ?
H40B C40 H40C 109.5 . . ?
C81 C82 H82A 109.5 . . ?
C81 C82 H82B 109.5 . . ?
C81 C82 H82C 109.5 . . ?
H82A C82 H82B 109.5 . . ?
H82A C82 H82C 109.5 . . ?
H82B C82 H82C 109.5 . . ?
C24 C25 H25 119.6 . . ?
C24 C25 C26 120.7(4) . . ?
C26 C25 H25 119.6 . . ?
F1 B1 N2 121.2(3) . . ?
F1 B1 N1 121.3(3) . . ?
N2 B1 N1 117.5(3) . . ?
C27 C28 H28 107.1 . . ?
C27 C28 C29 112.2(4) . . ?
C27 C28 C30 110.3(4) . . ?
C29 C28 H28 107.1 . . ?
C29 C28 C30 112.7(5) . . ?
C30 C28 H28 107.1 . . ?
C53 C61 H61 107.4 . . ?
C53 C61 C62 110.4(4) . . ?
C53 C61 C63 113.6(4) . . ?
C62 C61 H61 107.4 . . ?
C62 C61 C63 110.3(4) . . ?
C63 C61 H61 107.4 . . ?
C15 C16 H16 106.4 . . ?
C15 C16 H16A 107.8 . . ?
C15 C16 C17 115.3(8) . . ?
C15 C16 C18 113.8(8) . . ?
C15 C16 C17A 109.9(5) . . ?
C15 C16 C18A 111.7(6) . . ?
C17 C16 H16 106.4 . . ?
C17 C16 C18 108.0(6) . . ?
C18 C16 H16 106.4 . . ?
C17A C16 H16A 107.8 . . ?
C18A C16 H16A 107.8 . . ?
C18A C16 C17A 111.7(5) . . ?
C11 C19 H19 107.6 . . ?
C11 C19 C21 110.8(4) . . ?
C20 C19 C11 111.0(4) . . ?
C20 C19 H19 107.6 . . ?
C20 C19 C21 112.0(4) . . ?
C21 C19 H19 107.6 . . ?
C27 C26 H26 119.8 . . ?
C25 C26 C27 120.4(4) . . ?
C25 C26 H26 119.8 . . ?
C69 C70 H70 107.0 . . ?
C69 C70 C71 112.6(4) . . ?
C69 C70 C72 111.7(5) . . ?
C71 C70 H70 107.0 . . ?
C71 C70 C72 111.3(5) . . ?
C72 C70 H70 107.0 . . ?
C69 C68 H68 119.4 . . ?
C67 C68 C69 121.2(4) . . ?
C67 C68 H68 119.4 . . ?
C11 C12 H12 119.9 . . ?
C13 C12 C11 120.3(5) . . ?
C13 C12 H12 119.9 . . ?
C57 C56 H56 119.5 . . ?
C55 C56 C57 121.0(5) . . ?
C55 C56 H56 119.5 . . ?
C66 C67 C68 119.9(4) . . ?
C66 C67 H67 120.1 . . ?
C68 C67 H67 120.1 . . ?
C15 C14 H14 119.8 . . ?
C13 C14 C15 120.5(5) . . ?
C13 C14 H14 119.8 . . ?
C12 C13 C14 121.0(4) . . ?
C12 C13 H13 119.5 . . ?
C14 C13 H13 119.5 . . ?
C61 C62 H62A 109.5 . . ?
C61 C62 H62B 109.5 . . ?
C61 C62 H62C 109.5 . . ?
H62A C62 H62B 109.5 . . ?
H62A C62 H62C 109.5 . . ?
H62B C62 H62C 109.5 . . ?
O2 C89 H89A 110.8 . . ?
O2 C89 H89B 110.8 . . ?
O2 C89 C90 104.6(10) . . ?
H89A C89 H89B 108.9 . . ?
C90 C89 H89A 110.8 . . ?
C90 C89 H89B 110.8 . . ?
C53 C54 H54 120.1 . . ?
C55 C54 C53 119.8(5) . . ?
C55 C54 H54 120.1 . . ?
O2 C92 H92A 109.9 . . ?
O2 C92 H92B 109.9 . . ?
O2 C92 C91 109.1(11) . . ?
H92A C92 H92B 108.3 . . ?
C91 C92 H92A 109.9 . . ?
C91 C92 H92B 109.9 . . ?
O1 C88 H88A 110.8 . . ?
O1 C88 H88B 110.8 . . ?
O1 C88 C87 104.6(5) . . ?
H88A C88 H88B 108.9 . . ?
C87 C88 H88A 110.8 . . ?
C87 C88 H88B 110.8 . . ?
C56 C55 C54 121.0(4) . . ?
C56 C55 H55 119.5 . . ?
C54 C55 H55 119.5 . . ?
O1 C85 H85A 110.4 . . ?
O1 C85 H85B 110.4 . . ?
O1 C85 C86 106.6(4) . . ?
H85A C85 H85B 108.6 . . ?
C86 C85 H85A 110.4 . . ?
C86 C85 H85B 110.4 . . ?
C79 C83 H83A 109.5 . . ?
C79 C83 H83B 109.5 . . ?
C79 C83 H83C 109.5 . . ?
H83A C83 H83B 109.5 . . ?
H83A C83 H83C 109.5 . . ?
H83B C83 H83C 109.5 . . ?
C37 C41 H41A 109.5 . . ?
C37 C41 H41B 109.5 . . ?
C37 C41 H41C 109.5 . . ?
H41A C41 H41B 109.5 . . ?
H41A C41 H41C 109.5 . . ?
H41B C41 H41C 109.5 . . ?
C114 C113 H113 120.0 . . ?
C114 C113 C112 120.0 . . ?
C112 C113 H113 120.0 . . ?
C113 C114 H114 120.0 . . ?
C115 C114 C113 120.0 . . ?
C115 C114 H114 120.0 . . ?
C114 C115 H115 120.0 . . ?
C114 C115 C116 120.0 . . ?
C116 C115 H115 120.0 . . ?
C115 C116 H116 120.0 . . ?
C111 C116 C115 120.0 . . ?
C111 C116 H116 120.0 . . ?
C116 C111 H111 120.0 . . ?
C116 C111 C112 120.0 . . ?
C112 C111 H111 120.0 . . ?
C113 C112 H112 120.0 . . ?
C111 C112 C113 120.0 . . ?
C111 C112 H112 120.0 . . ?
C61 C63 H63A 109.5 . . ?
C61 C63 H63B 109.5 . . ?
C61 C63 H63C 109.5 . . ?
H63A C63 H63B 109.5 . . ?
H63A C63 H63C 109.5 . . ?
H63B C63 H63C 109.5 . . ?
C31 C32 H32A 109.5 . . ?
C31 C32 H32B 109.5 . . ?
C31 C32 H32C 109.5 . . ?
H32A C32 H32B 109.5 . . ?
H32A C32 H32C 109.5 . . ?
H32B C32 H32C 109.5 . . ?
C19 C20 H20A 109.5 . . ?
C19 C20 H20B 109.5 . . ?
C19 C20 H20C 109.5 . . ?
H20A C20 H20B 109.5 . . ?
H20A C20 H20C 109.5 . . ?
H20B C20 H20C 109.5 . . ?
C19 C21 H21A 109.5 . . ?
C19 C21 H21B 109.5 . . ?
C19 C21 H21C 109.5 . . ?
H21A C21 H21B 109.5 . . ?
H21A C21 H21C 109.5 . . ?
H21B C21 H21C 109.5 . . ?
C28 C29 H29A 109.5 . . ?
C28 C29 H29B 109.5 . . ?
C28 C29 H29C 109.5 . . ?
H29A C29 H29B 109.5 . . ?
H29A C29 H29C 109.5 . . ?
H29B C29 H29C 109.5 . . ?
C31 C33 H33A 109.5 . . ?
C31 C33 H33B 109.5 . . ?
C31 C33 H33C 109.5 . . ?
H33A C33 H33B 109.5 . . ?
H33A C33 H33C 109.5 . . ?
H33B C33 H33C 109.5 . . ?
C70 C71 H71A 109.5 . . ?
C70 C71 H71B 109.5 . . ?
C70 C71 H71C 109.5 . . ?
H71A C71 H71B 109.5 . . ?
H71A C71 H71C 109.5 . . ?
H71B C71 H71C 109.5 . . ?
C28 C30 H30A 109.5 . . ?
C28 C30 H30B 109.5 . . ?
C28 C30 H30C 109.5 . . ?
H30A C30 H30B 109.5 . . ?
H30A C30 H30C 109.5 . . ?
H30B C30 H30C 109.5 . . ?
C85 C86 H86A 110.5 . . ?
C85 C86 H86B 110.5 . . ?
H86A C86 H86B 108.7 . . ?
C87 C86 C85 106.1(5) . . ?
C87 C86 H86A 110.5 . . ?
C87 C86 H86B 110.5 . . ?
C105 C110 H110 120.0 . . ?
C105 C110 C109 120.0 . . ?
C109 C110 H110 120.0 . . ?
C110 C105 H105 120.0 . . ?
C110 C105 C106 120.0 . . ?
C106 C105 H105 120.0 . . ?
C105 C106 H106 120.0 . . ?
C105 C106 C107 120.0 . . ?
C107 C106 H106 120.0 . . ?
C106 C107 H107 120.0 . . ?
C108 C107 C106 120.0 . . ?
C108 C107 H107 120.0 . . ?
C107 C108 H108 120.0 . . ?
C107 C108 C109 120.0 . . ?
C109 C108 H108 120.0 . . ?
C110 C109 H109 120.0 . . ?
C108 C109 C110 120.0 . . ?
C108 C109 H109 120.0 . . ?
C70 C72 H72A 109.5 . . ?
C70 C72 H72B 109.5 . . ?
C70 C72 H72C 109.5 . . ?
H72A C72 H72B 109.5 . . ?
H72A C72 H72C 109.5 . . ?
H72B C72 H72C 109.5 . . ?
C73 C74 H74A 109.5 . . ?
C73 C74 H74B 109.5 . . ?
C73 C74 H74C 109.5 . . ?
H74A C74 H74B 109.5 . . ?
H74A C74 H74C 109.5 . . ?
H74B C74 H74C 109.5 . . ?
C88 C87 H87A 110.4 . . ?
C88 C87 H87B 110.4 . . ?
C86 C87 C88 106.6(5) . . ?
C86 C87 H87A 110.4 . . ?
C86 C87 H87B 110.4 . . ?
H87A C87 H87B 108.6 . . ?
C73 C75 H75A 109.5 . . ?
C73 C75 H75B 109.5 . . ?
C73 C75 H75C 109.5 . . ?
H75A C75 H75B 109.5 . . ?
H75A C75 H75C 109.5 . . ?
H75B C75 H75C 109.5 . . ?
C58 C59 H59A 109.5 . . ?
C58 C59 H59B 109.5 . . ?
C58 C59 H59C 109.5 . . ?
H59A C59 H59B 109.5 . . ?
H59A C59 H59C 109.5 . . ?
H59B C59 H59C 109.5 . . ?
C58 C60 H60A 109.5 . . ?
C58 C60 H60B 109.5 . . ?
C58 C60 H60C 109.5 . . ?
H60A C60 H60B 109.5 . . ?
H60A C60 H60C 109.5 . . ?
H60B C60 H60C 109.5 . . ?
C16 C17 H17A 109.5 . . ?
C16 C17 H17B 109.5 . . ?
C16 C17 H17C 109.5 . . ?
H17A C17 H17B 109.5 . . ?
H17A C17 H17C 109.5 . . ?
H17B C17 H17C 109.5 . . ?
C92 C91 H91A 111.1 . . ?
C92 C91 H91B 111.1 . . ?
H91A C91 H91B 109.1 . . ?
C90 C91 C92 103.3(11) . . ?
C90 C91 H91A 111.1 . . ?
C90 C91 H91B 111.1 . . ?
C94 C95 H95 120.0 . . ?
C94 C95 C96 120.0 . . ?
C96 C95 H95 120.0 . . ?
C95 C94 H94 120.0 . . ?
C93 C94 C95 120.0 . . ?
C93 C94 H94 120.0 . . ?
C94 C93 H93 120.0 . . ?
C94 C93 C98 120.0 . . ?
C98 C93 H93 120.0 . . ?
C93 C98 H98 120.0 . . ?
C93 C98 C97 120.0 . . ?
C97 C98 H98 120.0 . . ?
C98 C97 H97 120.0 . . ?
C96 C97 C98 120.0 . . ?
C96 C97 H97 120.0 . . ?
C95 C96 H96 120.0 . . ?
C97 C96 C95 120.0 . . ?
C97 C96 H96 120.0 . . ?
C119 C118 H118 120.0 . . ?
C119 C118 C117 120.0 . . ?
C117 C118 H118 120.0 . . ?
C118 C119 H119 120.0 . . ?
C120 C119 C118 120.0 . . ?
C120 C119 H119 120.0 . . ?
C119 C120 H120 120.0 . . ?
C119 C120 C121 120.0 . . ?
C121 C120 H120 120.0 . . ?
C120 C121 H121 120.0 . . ?
C122 C121 C120 120.0 . . ?
C122 C121 H121 120.0 . . ?
C121 C122 H122 120.0 . . ?
C121 C122 C117 120.0 . . ?
C117 C122 H122 120.0 . . ?
C118 C117 H117 120.0 . . ?
C122 C117 C118 120.0 . . ?
C122 C117 H117 120.0 . . ?
C16 C18 H18A 109.5 . . ?
C16 C18 H18B 109.5 . . ?
C16 C18 H18C 109.5 . . ?
H18A C18 H18B 109.5 . . ?
H18A C18 H18C 109.5 . . ?
H18B C18 H18C 109.5 . . ?
C99 C100 H100 120.0 . . ?
C99 C100 C101 120.0 . . ?
C101 C100 H100 120.0 . . ?
C100 C99 H99 120.0 . . ?
C100 C99 C104 120.0 . . ?
C104 C99 H99 120.0 . . ?
C99 C104 H104 120.0 . . ?
C103 C104 C99 120.0 . . ?
C103 C104 H104 120.0 . . ?
C104 C103 H103 120.0 . . ?
C104 C103 C102 120.0 . . ?
C102 C103 H103 120.0 . . ?
C103 C102 H102 120.0 . . ?
C101 C102 C103 120.0 . . ?
C101 C102 H102 120.0 . . ?
C100 C101 H101 120.0 . . ?
C102 C101 C100 120.0 . . ?
C102 C101 H101 120.0 . . ?
C89 C90 H90A 110.2 . . ?
C89 C90 H90B 110.2 . . ?
C91 C90 C89 107.4(11) . . ?
C91 C90 H90A 110.2 . . ?
C91 C90 H90B 110.2 . . ?
H90A C90 H90B 108.5 . . ?
C16 C17A H17D 109.5 . . ?
C16 C17A H17E 109.5 . . ?
C16 C17A H17F 109.5 . . ?
H17D C17A H17E 109.5 . . ?
H17D C17A H17F 109.5 . . ?
H17E C17A H17F 109.5 . . ?
C16 C18A H18D 109.5 . . ?
C16 C18A H18E 109.5 . . ?
C16 C18A H18F 109.5 . . ?
H18D C18A H18E 109.5 . . ?
H18D C18A H18F 109.5 . . ?
H18E C18A H18F 109.5 . . ?
H91C C91A H91D 108.4 . . ?
C90A C91A H91C 110.0 . . ?
C90A C91A H91D 110.0 . . ?
C90A C91A C92A 108.3(7) . . ?
C92A C91A H91C 110.0 . . ?
C92A C91A H91D 110.0 . . ?
O2 C89A H89C 110.4 . . ?
O2 C89A H89D 110.4 . . ?
O2 C89A C90A 106.7(7) . . ?
H89C C89A H89D 108.6 . . ?
C90A C89A H89C 110.4 . . ?
C90A C89A H89D 110.4 . . ?
C91A C90A C89A 103.8(7) . . ?
C91A C90A H90C 111.0 . . ?
C91A C90A H90D 111.0 . . ?
C89A C90A H90C 111.0 . . ?
C89A C90A H90D 111.0 . . ?
H90C C90A H90D 109.0 . . ?
O2 C92A C91A 105.6(7) . . ?
O2 C92A H92C 110.6 . . ?
O2 C92A H92D 110.6 . . ?
C91A C92A H92C 110.6 . . ?
C91A C92A H92D 110.6 . . ?
H92C C92A H92D 108.8 . . ?
C124 C125 H125 120.0 . . ?
C124 C125 C123 120.0 . . ?
C123 C125 H125 120.0 . . ?
C125 C124 H124 120.0 . . ?
C126 C124 C125 120.0 . . ?
C126 C124 H124 120.0 . . ?
C124 C126 H126 120.0 . . ?
C124 C126 C127 120.0 . . ?
C127 C126 H126 120.0 . . ?
C126 C127 H127 120.0 . . ?
C126 C127 C128 120.0 . . ?
C128 C127 H127 120.0 . . ?
C127 C128 H128 120.0 . . ?
C123 C128 C127 120.0 . . ?
C123 C128 H128 120.0 . . ?
C125 C123 H123 120.0 . . ?
C128 C123 C125 120.0 . . ?
C128 C123 H123 120.0 . . ?
C130 C129 H129 120.0 . . ?
C130 C129 C134 120.0 . . ?
C134 C129 H129 120.0 . . ?
C129 C130 H130 120.0 . . ?
C131 C130 C129 120.0 . . ?
C131 C130 H130 120.0 . . ?
C130 C131 H131 120.0 . . ?
C130 C131 C132 120.0 . . ?
C132 C131 H131 120.0 . . ?
C131 C132 H132 120.0 . . ?
C131 C132 C133 120.0 . . ?
C133 C132 H132 120.0 . . ?
C132 C133 H133 120.0 . . ?
C132 C133 C134 120.0 . . ?
C134 C133 H133 120.0 . . ?
C129 C134 H134 120.0 . . ?
C133 C134 C129 120.0 . . ?
C133 C134 H134 120.0 . . ?

loop_
_geom_bond_atom_site_label_1
_geom_bond_atom_site_label_2
_geom_bond_distance
_geom_bond_site_symmetry_2
_geom_bond_publ_flag
Mg01 O2 2.064(3) . ?
Mg01 O1 2.058(3) . ?
Mg01 C7 2.192(4) . ?
Mg01 C49 2.189(4) . ?
F1 B1 1.338(4) . ?
F2 B2 1.343(4) . ?
O2 C89 1.425(8) . ?
O2 C92 1.419(8) . ?
O2 C89A 1.441(6) . ?
O2 C92A 1.428(6) . ?
O1 C88 1.445(5) . ?
O1 C85 1.443(5) . ?
N2 C9 1.443(4) . ?
N2 C6 1.432(4) . ?
N2 B1 1.420(4) . ?
N4 C48 1.429(4) . ?
N4 C51 1.424(4) . ?
N4 B2 1.407(4) . ?
N3 C46 1.419(4) . ?
N3 C43 1.407(4) . ?
N3 B2 1.424(4) . ?
N1 C4 1.429(4) . ?
N1 C1 1.408(4) . ?
N1 B1 1.421(4) . ?
C48 C47 1.368(4) . ?
C48 C49 1.465(4) . ?
C46 C47 1.428(4) . ?
C46 C45 1.382(5) . ?
C9 C8 1.344(5) . ?
C9 C22 1.488(4) . ?
C6 C5 1.371(4) . ?
C6 C7 1.467(4) . ?
C5 C4 1.425(4) . ?
C5 C34 1.493(4) . ?
C4 C3 1.375(4) . ?
C34 C35 1.405(5) . ?
C34 C39 1.399(5) . ?
C47 C76 1.488(4) . ?
C8 H8 0.9500 . ?
C8 C7 1.467(4) . ?
C76 C77 1.402(5) . ?
C76 C81 1.406(5) . ?
C7 H7 1.0000 . ?
C22 C23 1.405(5) . ?
C22 C27 1.397(5) . ?
C64 C51 1.491(5) . ?
C64 C65 1.409(5) . ?
C64 C69 1.393(6) . ?
C49 H49 1.0000 . ?
C49 C50 1.470(4) . ?
C51 C50 1.351(5) . ?
C50 H50 0.9500 . ?
C43 C44 1.361(5) . ?
C43 C52 1.483(4) . ?
C77 C78 1.397(5) . ?
C77 C84 1.514(6) . ?
C35 C36 1.403(5) . ?
C35 C42 1.497(6) . ?
C65 C66 1.404(5) . ?
C65 C73 1.505(6) . ?
C10 C1 1.484(4) . ?
C10 C11 1.392(6) . ?
C10 C15 1.406(6) . ?
C1 C2 1.365(5) . ?
C3 H3 0.9500 . ?
C3 C2 1.425(5) . ?
C44 H44 0.9500 . ?
C44 C45 1.427(5) . ?
C45 H45 0.9500 . ?
C52 C57 1.408(6) . ?
C52 C53 1.397(6) . ?
C81 C80 1.383(5) . ?
C81 C82 1.502(5) . ?
C39 C38 1.397(5) . ?
C39 C40 1.504(5) . ?
C11 C19 1.522(7) . ?
C11 C12 1.409(5) . ?
C23 C31 1.517(6) . ?
C23 C24 1.394(5) . ?
C2 H2 0.9500 . ?
C15 C16 1.504(6) . ?
C15 C14 1.401(6) . ?
C27 C28 1.519(6) . ?
C27 C26 1.404(5) . ?
C57 C58 1.493(6) . ?
C57 C56 1.405(5) . ?
C78 H78 0.9500 . ?
C78 C79 1.385(7) . ?
C36 H36 0.9500 . ?
C36 C37 1.378(6) . ?
C53 C61 1.516(6) . ?
C53 C54 1.405(5) . ?
C37 C38 1.378(6) . ?
C37 C41 1.508(6) . ?
C69 C70 1.498(6) . ?
C69 C68 1.410(6) . ?
C42 H42A 0.9800 . ?
C42 H42B 0.9800 . ?
C42 H42C 0.9800 . ?
C31 H31 1.0000 . ?
C31 C32 1.539(7) . ?
C31 C33 1.502(6) . ?
C38 H38 0.9500 . ?
C24 H24 0.9500 . ?
C24 C25 1.370(6) . ?
C66 H66 0.9500 . ?
C66 C67 1.374(7) . ?
C73 H73 1.0000 . ?
C73 C74 1.503(7) . ?
C73 C75 1.520(7) . ?
C79 C80 1.394(6) . ?
C79 C83 1.512(5) . ?
C80 H80 0.9500 . ?
C58 H58 1.0000 . ?
C58 C59 1.511(7) . ?
C58 C60 1.513(7) . ?
C84 H84A 0.9800 . ?
C84 H84B 0.9800 . ?
C84 H84C 0.9800 . ?
C40 H40A 0.9800 . ?
C40 H40B 0.9800 . ?
C40 H40C 0.9800 . ?
C82 H82A 0.9800 . ?
C82 H82B 0.9800 . ?
C82 H82C 0.9800 . ?
C25 H25 0.9500 . ?
C25 C26 1.372(6) . ?
C28 H28 1.0000 . ?
C28 C29 1.530(7) . ?
C28 C30 1.531(7) . ?
C61 H61 1.0000 . ?
C61 C62 1.519(7) . ?
C61 C63 1.528(6) . ?
C16 H16 1.0000 . ?
C16 H16A 1.0000 . ?
C16 C17 1.540(7) . ?
C16 C18 1.543(7) . ?
C16 C17A 1.521(6) . ?
C16 C18A 1.517(6) . ?
C19 H19 1.0000 . ?
C19 C20 1.516(7) . ?
C19 C21 1.536(6) . ?
C26 H26 0.9500 . ?
C70 H70 1.0000 . ?
C70 C71 1.511(7) . ?
C70 C72 1.543(8) . ?
C68 H68 0.9500 . ?
C68 C67 1.376(7) . ?
C12 H12 0.9500 . ?
C12 C13 1.361(8) . ?
C56 H56 0.9500 . ?
C56 C55 1.369(8) . ?
C67 H67 0.9500 . ?
C14 H14 0.9500 . ?
C14 C13 1.377(8) . ?
C13 H13 0.9500 . ?
C62 H62A 0.9800 . ?
C62 H62B 0.9800 . ?
C62 H62C 0.9800 . ?
C89 H89A 0.9900 . ?
C89 H89B 0.9900 . ?
C89 C90 1.526(8) . ?
C54 H54 0.9500 . ?
C54 C55 1.391(8) . ?
C92 H92A 0.9900 . ?
C92 H92B 0.9900 . ?
C92 C91 1.519(8) . ?
C88 H88A 0.9900 . ?
C88 H88B 0.9900 . ?
C88 C87 1.488(8) . ?
C55 H55 0.9500 . ?
C85 H85A 0.9900 . ?
C85 H85B 0.9900 . ?
C85 C86 1.494(7) . ?
C83 H83A 0.9800 . ?
C83 H83B 0.9800 . ?
C83 H83C 0.9800 . ?
C41 H41A 0.9800 . ?
C41 H41B 0.9800 . ?
C41 H41C 0.9800 . ?
C113 H113 0.9500 . ?
C113 C114 1.3900 . ?
C113 C112 1.3900 . ?
C114 H114 0.9500 . ?
C114 C115 1.3900 . ?
C115 H115 0.9500 . ?
C115 C116 1.3900 . ?
C116 H116 0.9500 . ?
C116 C111 1.3900 . ?
C111 H111 0.9500 . ?
C111 C112 1.3900 . ?
C112 H112 0.9500 . ?
C63 H63A 0.9800 . ?
C63 H63B 0.9800 . ?
C63 H63C 0.9800 . ?
C32 H32A 0.9800 . ?
C32 H32B 0.9800 . ?
C32 H32C 0.9800 . ?
C20 H20A 0.9800 . ?
C20 H20B 0.9800 . ?
C20 H20C 0.9800 . ?
C21 H21A 0.9800 . ?
C21 H21B 0.9800 . ?
C21 H21C 0.9800 . ?
C29 H29A 0.9800 . ?
C29 H29B 0.9800 . ?
C29 H29C 0.9800 . ?
C33 H33A 0.9800 . ?
C33 H33B 0.9800 . ?
C33 H33C 0.9800 . ?
C71 H71A 0.9800 . ?
C71 H71B 0.9800 . ?
C71 H71C 0.9800 . ?
C30 H30A 0.9800 . ?
C30 H30B 0.9800 . ?
C30 H30C 0.9800 . ?
C86 H86A 0.9900 . ?
C86 H86B 0.9900 . ?
C86 C87 1.476(9) . ?
C110 H110 0.9500 . ?
C110 C105 1.3900 . ?
C110 C109 1.3900 . ?
C105 H105 0.9500 . ?
C105 C106 1.3900 . ?
C106 H106 0.9500 . ?
C106 C107 1.3900 . ?
C107 H107 0.9500 . ?
C107 C108 1.3900 . ?
C108 H108 0.9500 . ?
C108 C109 1.3900 . ?
C109 H109 0.9500 . ?
C72 H72A 0.9800 . ?
C72 H72B 0.9800 . ?
C72 H72C 0.9800 . ?
C74 H74A 0.9800 . ?
C74 H74B 0.9800 . ?
C74 H74C 0.9800 . ?
C87 H87A 0.9900 . ?
C87 H87B 0.9900 . ?
C75 H75A 0.9800 . ?
C75 H75B 0.9800 . ?
C75 H75C 0.9800 . ?
C59 H59A 0.9800 . ?
C59 H59B 0.9800 . ?
C59 H59C 0.9800 . ?
C60 H60A 0.9800 . ?
C60 H60B 0.9800 . ?
C60 H60C 0.9800 . ?
C17 H17A 0.9800 . ?
C17 H17B 0.9800 . ?
C17 H17C 0.9800 . ?
C91 H91A 0.9900 . ?
C91 H91B 0.9900 . ?
C91 C90 1.509(8) . ?
C95 H95 0.9500 . ?
C95 C94 1.3900 . ?
C95 C96 1.3900 . ?
C94 H94 0.9500 . ?
C94 C93 1.3900 . ?
C93 H93 0.9500 . ?
C93 C98 1.3900 . ?
C98 H98 0.9500 . ?
C98 C97 1.3900 . ?
C97 H97 0.9500 . ?
C97 C96 1.3900 . ?
C96 H96 0.9500 . ?
C118 H118 0.9500 . ?
C118 C119 1.3900 . ?
C118 C117 1.3900 . ?
C119 H119 0.9500 . ?
C119 C120 1.3900 . ?
C120 H120 0.9500 . ?
C120 C121 1.3900 . ?
C121 H121 0.9500 . ?
C121 C122 1.3900 . ?
C122 H122 0.9500 . ?
C122 C117 1.3900 . ?
C117 H117 0.9500 . ?
C18 H18A 0.9800 . ?
C18 H18B 0.9800 . ?
C18 H18C 0.9800 . ?
C100 H100 0.9500 . ?
C100 C99 1.3900 . ?
C100 C101 1.3900 . ?
C99 H99 0.9500 . ?
C99 C104 1.3900 . ?
C104 H104 0.9500 . ?
C104 C103 1.3900 . ?
C103 H103 0.9500 . ?
C103 C102 1.3900 . ?
C102 H102 0.9500 . ?
C102 C101 1.3900 . ?
C101 H101 0.9500 . ?
C90 H90A 0.9900 . ?
C90 H90B 0.9900 . ?
C17A H17D 0.9800 . ?
C17A H17E 0.9800 . ?
C17A H17F 0.9800 . ?
C18A H18D 0.9800 . ?
C18A H18E 0.9800 . ?
C18A H18F 0.9800 . ?
C91A H91C 0.9900 . ?
C91A H91D 0.9900 . ?
C91A C90A 1.488(7) . ?
C91A C92A 1.511(7) . ?
C89A H89C 0.9900 . ?
C89A H89D 0.9900 . ?
C89A C90A 1.523(8) . ?
C90A H90C 0.9900 . ?
C90A H90D 0.9900 . ?
C92A H92C 0.9900 . ?
C92A H92D 0.9900 . ?
C125 H125 0.9500 . ?
C125 C124 1.3900 . ?
C125 C123 1.3900 . ?
C124 H124 0.9500 . ?
C124 C126 1.3900 . ?
C126 H126 0.9500 . ?
C126 C127 1.3900 . ?
C127 H127 0.9500 . ?
C127 C128 1.3900 . ?
C128 H128 0.9500 . ?
C128 C123 1.3900 . ?
C123 H123 0.9500 . ?
C129 H129 0.9500 . ?
C129 C130 1.3900 . ?
C129 C134 1.3900 . ?
C130 H130 0.9500 . ?
C130 C131 1.3900 . ?
C131 H131 0.9500 . ?
C131 C132 1.3900 . ?
C132 H132 0.9500 . ?
C132 C133 1.3900 . ?
C133 H133 0.9500 . ?
C133 C134 1.3900 . ?
C134 H134 0.9500 . ?

loop_
_geom_torsion_atom_site_label_1
_geom_torsion_atom_site_label_2
_geom_torsion_atom_site_label_3
_geom_torsion_atom_site_label_4
_geom_torsion
_geom_torsion_site_symmetry_1
_geom_torsion_site_symmetry_2
_geom_torsion_site_symmetry_3
_geom_torsion_site_symmetry_4
_geom_torsion_publ_flag
Mg01 O2 C89 C90 -160.4(11) . . . . ?
Mg01 O2 C92 C91 168.5(14) . . . . ?
Mg01 O2 C89A C90A 159.4(6) . . . . ?
Mg01 O2 C92A C91A -162.0(8) . . . . ?
Mg01 O1 C88 C87 -155.6(4) . . . . ?
Mg01 O1 C85 C86 162.9(4) . . . . ?
Mg01 C49 C50 C51 -116.1(3) . . . . ?
O2 C89 C90 C91 -21(3) . . . . ?
O2 C92 C91 C90 -1(3) . . . . ?
O2 C89A C90A C91A 19.1(15) . . . . ?
O1 C88 C87 C86 -25.2(7) . . . . ?
O1 C85 C86 C87 6.6(8) . . . . ?
N2 C9 C8 C7 -2.8(4) . . . . ?
N2 C9 C22 C23 -88.1(4) . . . . ?
N2 C9 C22 C27 96.0(4) . . . . ?
N2 C6 C5 C4 3.0(5) . . . . ?
N2 C6 C5 C34 175.4(3) . . . . ?
N2 C6 C7 Mg01 118.1(2) . . . . ?
N2 C6 C7 C8 -7.1(4) . . . . ?
N4 C48 C47 C46 1.2(5) . . . . ?
N4 C48 C47 C76 172.4(3) . . . . ?
N4 C48 C49 Mg01 114.5(3) . . . . ?
N4 C48 C49 C50 -7.8(4) . . . . ?
N4 C51 C50 C49 -2.7(4) . . . . ?
N3 C46 C47 C48 -3.9(5) . . . . ?
N3 C46 C47 C76 -175.5(3) . . . . ?
N3 C46 C45 C44 0.6(4) . . . . ?
N3 C43 C44 C45 0.3(5) . . . . ?
N3 C43 C52 C57 -81.2(4) . . . . ?
N3 C43 C52 C53 101.5(4) . . . . ?
N1 C4 C3 C2 0.6(4) . . . . ?
N1 C1 C2 C3 1.2(5) . . . . ?
C48 N4 C51 C64 173.0(3) . . . . ?
C48 N4 C51 C50 -2.5(4) . . . . ?
C48 N4 B2 F2 -179.3(3) . . . . ?
C48 N4 B2 N3 -0.5(5) . . . . ?
C48 C47 C76 C77 107.4(4) . . . . ?
C48 C47 C76 C81 -76.6(4) . . . . ?
C48 C49 C50 C51 6.6(4) . . . . ?
C46 N3 C43 C44 0.1(4) . . . . ?
C46 N3 C43 C52 177.2(3) . . . . ?
C46 N3 B2 F2 176.7(3) . . . . ?
C46 N3 B2 N4 -2.2(5) . . . . ?
C46 C47 C76 C77 -81.1(4) . . . . ?
C46 C47 C76 C81 94.9(4) . . . . ?
C9 N2 C6 C5 -173.5(3) . . . . ?
C9 N2 C6 C7 5.8(4) . . . . ?
C9 N2 B1 F1 -9.0(6) . . . . ?
C9 N2 B1 N1 171.1(3) . . . . ?
C9 C8 C7 Mg01 -118.8(3) . . . . ?
C9 C8 C7 C6 6.2(4) . . . . ?
C9 C22 C23 C31 3.5(5) . . . . ?
C9 C22 C23 C24 -174.3(3) . . . . ?
C9 C22 C27 C28 -6.7(6) . . . . ?
C9 C22 C27 C26 174.5(4) . . . . ?
C6 N2 C9 C8 -1.9(4) . . . . ?
C6 N2 C9 C22 176.6(3) . . . . ?
C6 N2 B1 F1 -179.0(3) . . . . ?
C6 N2 B1 N1 1.1(5) . . . . ?
C6 C5 C4 N1 -4.2(5) . . . . ?
C6 C5 C4 C3 175.2(4) . . . . ?
C6 C5 C34 C35 107.2(4) . . . . ?
C6 C5 C34 C39 -77.2(5) . . . . ?
C5 C6 C7 Mg01 -62.7(5) . . . . ?
C5 C6 C7 C8 172.1(4) . . . . ?
C5 C4 C3 C2 -178.8(4) . . . . ?
C5 C34 C35 C36 177.5(3) . . . . ?
C5 C34 C35 C42 -1.9(5) . . . . ?
C5 C34 C39 C38 -177.8(3) . . . . ?
C5 C34 C39 C40 -0.1(5) . . . . ?
C4 N1 C1 C10 177.5(4) . . . . ?
C4 N1 C1 C2 -0.8(4) . . . . ?
C4 N1 B1 F1 177.8(3) . . . . ?
C4 N1 B1 N2 -2.3(5) . . . . ?
C4 C5 C34 C35 -80.2(4) . . . . ?
C4 C5 C34 C39 95.5(4) . . . . ?
C4 C3 C2 C1 -1.1(5) . . . . ?
C34 C5 C4 N1 -177.0(3) . . . . ?
C34 C5 C4 C3 2.4(6) . . . . ?
C34 C35 C36 C37 -0.1(5) . . . . ?
C34 C39 C38 C37 0.7(6) . . . . ?
C47 C48 C49 Mg01 -66.8(5) . . . . ?
C47 C48 C49 C50 170.9(4) . . . . ?
C47 C46 C45 C44 -179.0(4) . . . . ?
C47 C76 C77 C78 178.0(3) . . . . ?
C47 C76 C77 C84 -2.2(5) . . . . ?
C47 C76 C81 C80 -178.2(3) . . . . ?
C47 C76 C81 C82 -0.4(5) . . . . ?
C8 C9 C22 C23 90.1(5) . . . . ?
C8 C9 C22 C27 -85.8(5) . . . . ?
C76 C77 C78 C79 -0.5(5) . . . . ?
C76 C81 C80 C79 0.6(6) . . . . ?
C7 C6 C5 C4 -176.1(4) . . . . ?
C7 C6 C5 C34 -3.7(6) . . . . ?
C22 C9 C8 C7 178.8(3) . . . . ?
C22 C23 C31 C32 -95.4(5) . . . . ?
C22 C23 C31 C33 140.7(4) . . . . ?
C22 C23 C24 C25 -0.4(6) . . . . ?
C22 C27 C28 C29 132.8(5) . . . . ?
C22 C27 C28 C30 -100.8(5) . . . . ?
C22 C27 C26 C25 -0.2(7) . . . . ?
C64 C51 C50 C49 -177.7(4) . . . . ?
C64 C65 C66 C67 -0.9(6) . . . . ?
C64 C65 C73 C74 -121.3(5) . . . . ?
C64 C65 C73 C75 115.1(5) . . . . ?
C64 C69 C70 C71 129.1(5) . . . . ?
C64 C69 C70 C72 -104.9(5) . . . . ?
C64 C69 C68 C67 -0.2(7) . . . . ?
C49 C48 C47 C46 -177.4(4) . . . . ?
C49 C48 C47 C76 -6.2(6) . . . . ?
C51 N4 C48 C47 -172.3(3) . . . . ?
C51 N4 C48 C49 6.6(4) . . . . ?
C51 N4 B2 F2 -7.6(6) . . . . ?
C51 N4 B2 N3 171.2(3) . . . . ?
C51 C64 C65 C66 -179.2(3) . . . . ?
C51 C64 C65 C73 2.4(5) . . . . ?
C51 C64 C69 C70 -2.3(6) . . . . ?
C51 C64 C69 C68 179.8(4) . . . . ?
C43 N3 C46 C47 179.2(3) . . . . ?
C43 N3 C46 C45 -0.4(4) . . . . ?
C43 N3 B2 F2 3.2(6) . . . . ?
C43 N3 B2 N4 -175.7(3) . . . . ?
C43 C44 C45 C46 -0.6(5) . . . . ?
C43 C52 C57 C58 2.3(5) . . . . ?
C43 C52 C57 C56 -175.2(4) . . . . ?
C43 C52 C53 C61 -2.3(6) . . . . ?
C43 C52 C53 C54 174.9(4) . . . . ?
C77 C76 C81 C80 -2.1(5) . . . . ?
C77 C76 C81 C82 175.7(3) . . . . ?
C77 C78 C79 C80 -1.1(6) . . . . ?
C77 C78 C79 C83 -178.4(4) . . . . ?
C35 C34 C39 C38 -2.1(5) . . . . ?
C35 C34 C39 C40 175.6(3) . . . . ?
C35 C36 C37 C38 -1.2(6) . . . . ?
C35 C36 C37 C41 -179.5(4) . . . . ?
C65 C64 C51 N4 -88.3(4) . . . . ?
C65 C64 C51 C50 86.1(5) . . . . ?
C65 C64 C69 C70 177.6(4) . . . . ?
C65 C64 C69 C68 -0.2(6) . . . . ?
C65 C66 C67 C68 0.4(7) . . . . ?
C10 C1 C2 C3 -177.0(4) . . . . ?
C10 C11 C19 C20 113.7(4) . . . . ?
C10 C11 C19 C21 -121.2(4) . . . . ?
C10 C11 C12 C13 1.4(6) . . . . ?
C10 C15 C16 C17 -121.8(10) . . . . ?
C10 C15 C16 C18 112.6(10) . . . . ?
C10 C15 C16 C17A -93.2(6) . . . . ?
C10 C15 C16 C18A 142.3(6) . . . . ?
C10 C15 C14 C13 1.0(6) . . . . ?
C1 N1 C4 C5 179.6(3) . . . . ?
C1 N1 C4 C3 0.1(4) . . . . ?
C1 N1 B1 F1 3.2(6) . . . . ?
C1 N1 B1 N2 -176.9(3) . . . . ?
C1 C10 C11 C19 -10.2(5) . . . . ?
C1 C10 C11 C12 170.2(3) . . . . ?
C1 C10 C15 C16 7.8(5) . . . . ?
C1 C10 C15 C14 -171.4(4) . . . . ?
C44 C43 C52 C57 95.2(5) . . . . ?
C44 C43 C52 C53 -82.0(5) . . . . ?
C45 C46 C47 C48 175.8(4) . . . . ?
C45 C46 C47 C76 4.1(6) . . . . ?
C52 C43 C44 C45 -176.6(4) . . . . ?
C52 C57 C58 C59 141.1(5) . . . . ?
C52 C57 C58 C60 -94.3(5) . . . . ?
C52 C57 C56 C55 -1.0(7) . . . . ?
C52 C53 C61 C62 95.8(4) . . . . ?
C52 C53 C61 C63 -139.7(4) . . . . ?
C52 C53 C54 C55 1.5(7) . . . . ?
C81 C76 C77 C78 2.1(5) . . . . ?
C81 C76 C77 C84 -178.2(3) . . . . ?
C39 C34 C35 C36 1.8(5) . . . . ?
C39 C34 C35 C42 -177.5(3) . . . . ?
C11 C10 C1 N1 104.7(4) . . . . ?
C11 C10 C1 C2 -77.3(5) . . . . ?
C11 C10 C15 C16 -179.5(4) . . . . ?
C11 C10 C15 C14 1.3(6) . . . . ?
C11 C12 C13 C14 1.0(7) . . . . ?
C23 C22 C27 C28 177.5(4) . . . . ?
C23 C22 C27 C26 -1.3(6) . . . . ?
C23 C24 C25 C26 -1.1(7) . . . . ?
C15 C10 C1 N1 -82.5(5) . . . . ?
C15 C10 C1 C2 95.5(5) . . . . ?
C15 C10 C11 C19 177.1(4) . . . . ?
C15 C10 C11 C12 -2.5(6) . . . . ?
C15 C14 C13 C12 -2.2(7) . . . . ?
C27 C22 C23 C31 179.4(3) . . . . ?
C27 C22 C23 C24 1.6(5) . . . . ?
C57 C52 C53 C61 -179.5(4) . . . . ?
C57 C52 C53 C54 -2.3(6) . . . . ?
C57 C56 C55 C54 0.2(8) . . . . ?
C78 C79 C80 C81 1.0(6) . . . . ?
C36 C37 C38 C39 1.0(6) . . . . ?
C53 C52 C57 C58 179.5(4) . . . . ?
C53 C52 C57 C56 2.1(6) . . . . ?
C53 C54 C55 C56 -0.4(8) . . . . ?
C69 C64 C51 N4 91.7(4) . . . . ?
C69 C64 C51 C50 -93.9(5) . . . . ?
C69 C64 C65 C66 0.8(5) . . . . ?
C69 C64 C65 C73 -177.5(4) . . . . ?
C69 C68 C67 C66 0.2(8) . . . . ?
C42 C35 C36 C37 179.2(4) . . . . ?
C31 C23 C24 C25 -178.2(4) . . . . ?
C24 C23 C31 C32 82.4(5) . . . . ?
C24 C23 C31 C33 -41.5(5) . . . . ?
C24 C25 C26 C27 1.4(7) . . . . ?
C66 C65 C73 C74 60.3(6) . . . . ?
C66 C65 C73 C75 -63.2(5) . . . . ?
C73 C65 C66 C67 177.5(4) . . . . ?
C58 C57 C56 C55 -178.4(5) . . . . ?
C84 C77 C78 C79 179.8(4) . . . . ?
B2 N4 C48 C47 1.0(5) . . . . ?
B2 N4 C48 C49 179.9(3) . . . . ?
B2 N4 C51 C64 0.5(6) . . . . ?
B2 N4 C51 C50 -175.0(4) . . . . ?
B2 N3 C46 C47 4.4(5) . . . . ?
B2 N3 C46 C45 -175.3(3) . . . . ?
B2 N3 C43 C44 174.2(4) . . . . ?
B2 N3 C43 C52 -8.7(6) . . . . ?
C40 C39 C38 C37 -177.0(4) . . . . ?
C82 C81 C80 C79 -177.2(4) . . . . ?
B1 N2 C9 C8 -173.0(4) . . . . ?
B1 N2 C9 C22 5.5(6) . . . . ?
B1 N2 C6 C5 -1.5(5) . . . . ?
B1 N2 C6 C7 177.8(3) . . . . ?
B1 N1 C4 C5 3.8(5) . . . . ?
B1 N1 C4 C3 -175.7(3) . . . . ?
B1 N1 C1 C10 -7.4(6) . . . . ?
B1 N1 C1 C2 174.3(4) . . . . ?
C28 C27 C26 C25 -179.0(4) . . . . ?
C61 C53 C54 C55 178.7(5) . . . . ?
C16 C15 C14 C13 -178.1(4) . . . . ?
C19 C11 C12 C13 -178.2(4) . . . . ?
C26 C27 C28 C29 -48.5(6) . . . . ?
C26 C27 C28 C30 78.0(5) . . . . ?
C70 C69 C68 C67 -178.2(5) . . . . ?
C68 C69 C70 C71 -53.0(6) . . . . ?
C68 C69 C70 C72 73.0(6) . . . . ?
C12 C11 C19 C20 -66.7(5) . . . . ?
C12 C11 C19 C21 58.4(5) . . . . ?
C56 C57 C58 C59 -41.5(6) . . . . ?
C56 C57 C58 C60 83.1(6) . . . . ?
C14 C15 C16 C17 57.4(11) . . . . ?
C14 C15 C16 C18 -68.3(10) . . . . ?
C14 C15 C16 C17A 86.0(6) . . . . ?
C14 C15 C16 C18A -38.6(7) . . . . ?
C89 O2 C92 C91 -13(3) . . . . ?
C54 C53 C61 C62 -81.4(5) . . . . ?
C54 C53 C61 C63 43.1(6) . . . . ?
C92 O2 C89 C90 21(3) . . . . ?
C92 C91 C90 C89 14(3) . . . . ?
C88 O1 C85 C86 -22.9(6) . . . . ?
C85 O1 C88 C87 29.8(6) . . . . ?
C85 C86 C87 C88 11.4(8) . . . . ?
C83 C79 C80 C81 178.3(4) . . . . ?
C41 C37 C38 C39 179.2(4) . . . . ?
C113 C114 C115 C116 0.0 . . . . ?
C114 C113 C112 C111 0.0 . . . . ?
C114 C115 C116 C111 0.0 . . . . ?
C115 C116 C111 C112 0.0 . . . . ?
C116 C111 C112 C113 0.0 . . . . ?
C112 C113 C114 C115 0.0 . . . . ?
C110 C105 C106 C107 0.0 . . . . ?
C105 C110 C109 C108 0.0 . . . . ?
C105 C106 C107 C108 0.0 . . . . ?
C106 C107 C108 C109 0.0 . . . . ?
C107 C108 C109 C110 0.0 . . . . ?
C109 C110 C105 C106 0.0 . . . . ?
C95 C94 C93 C98 0.0 . . . . ?
C94 C95 C96 C97 0.0 . . . . ?
C94 C93 C98 C97 0.0 . . . . ?
C93 C98 C97 C96 0.0 . . . . ?
C98 C97 C96 C95 0.0 . . . . ?
C96 C95 C94 C93 0.0 . . . . ?
C118 C119 C120 C121 0.0 . . . . ?
C119 C118 C117 C122 0.0 . . . . ?
C119 C120 C121 C122 0.0 . . . . ?
C120 C121 C122 C117 0.0 . . . . ?
C121 C122 C117 C118 0.0 . . . . ?
C117 C118 C119 C120 0.0 . . . . ?
C100 C99 C104 C103 0.0 . . . . ?
C99 C100 C101 C102 0.0 . . . . ?
C99 C104 C103 C102 0.0 . . . . ?
C104 C103 C102 C101 0.0 . . . . ?
C103 C102 C101 C100 0.0 . . . . ?
C101 C100 C99 C104 0.0 . . . . ?
C89A O2 C92A C91A 24.6(17) . . . . ?
C90A C91A C92A O2 -12.0(16) . . . . ?
C92A O2 C89A C90A -27.9(16) . . . . ?
C92A C91A C90A C89A -4.3(15) . . . . ?
C125 C124 C126 C127 0.0 . . . . ?
C124 C125 C123 C128 0.0 . . . . ?
C124 C126 C127 C128 0.0 . . . . ?
C126 C127 C128 C123 0.0 . . . . ?
C127 C128 C123 C125 0.0 . . . . ?
C123 C125 C124 C126 0.0 . . . . ?
C129 C130 C131 C132 0.0 . . . . ?
C130 C129 C134 C133 0.0 . . . . ?
C130 C131 C132 C133 0.0 . . . . ?
C131 C132 C133 C134 0.0 . . . . ?
C132 C133 C134 C129 0.0 . . . . ?
C134 C129 C130 C131 0.0 . . . . ?
